data_7061662
loop_
_publ_author_name
'Zhang, Xin'
'Prior, Timothy J.'
'Redshaw, Carl'

_publ_section_title
;
 Niobium and Tantalum complexes derived from the acids Ph2C(X)CO2H (X =
 OH, NH2): synthesis, structure and ROP capability
;
_journal_issue 29
_journal_name_full 'New Journal of Chemistry'
_journal_page_first 14146
_journal_page_last 14154
_journal_paper_doi 10.1039/D2NJ02527B
_journal_volume 46
_journal_year 2022
_chemical_formula_moiety 'C64 H68 N4 O13 Ta2, 2.25[C2H3N]'
_chemical_formula_sum 'C68.5 H74.75 N6.25 O13 Ta2'
_chemical_formula_weight 1555.49
_space_group_crystal_system monoclinic
_space_group_IT_number 15
_space_group_name_Hall '-C 2yc'
_space_group_name_H-M_alt 'C 1 2/c 1'
_atom_sites_solution_hydrogens mixed
_atom_sites_solution_primary dual
_audit_creation_date 2021-10-20
_audit_creation_method
;
Olex2 1.3
(compiled 2020.11.12 svn.r5f609507 for OlexSys, GUI svn.r6272)
;
_audit_update_record
;
2022-02-04 deposited with the CCDC.	2022-07-07 downloaded from the CCDC.
;
_cell_angle_alpha 90.0
_cell_angle_beta 92.7533(14)
_cell_angle_gamma 90
_cell_formula_units_Z 8
_cell_length_a 54.1856(8)
_cell_length_b 10.7080(2)
_cell_length_c 22.4972(4)
_cell_measurement_reflns_used 36467
_cell_measurement_temperature 100.00(10)
_cell_measurement_theta_max 31.1100
_cell_measurement_theta_min 1.8500
_cell_volume 13038.2(4)
_computing_cell_refinement 'CrysAlisPro 1.171.41.119a (Rigaku OD, 2021)'
_computing_data_collection 'CrysAlisPro 1.171.41.119a (Rigaku OD, 2021)'
_computing_data_reduction 'CrysAlisPro 1.171.41.119a (Rigaku OD, 2021)'
_computing_molecular_graphics 'Olex2 1.3 (Dolomanov et al., 2009)'
_computing_publication_material 'Olex2 1.3 (Dolomanov et al., 2009)'
_computing_structure_refinement 'SHELXL 2018/3 (Sheldrick, 2015)'
_computing_structure_solution 'SHELXT 2018/2 (Sheldrick, 2018)'
_diffrn_ambient_environment N~2~
_diffrn_ambient_temperature 100.00(10)
_diffrn_detector 'Hybrid Pixel Array Detector'
_diffrn_detector_area_resol_mean 10.0000
_diffrn_detector_type HyPix
_diffrn_measured_fraction_theta_full 0.999
_diffrn_measured_fraction_theta_max 0.996
_diffrn_measurement_details
;
List of Runs (angles in degrees, time in seconds):

  # Type    Start    End  Width  t~exp~   \w     \q     \k     \f   Frames
#--------------------------------------------------------------------------
  1  \w   -107.00 -29.00   0.50    5.00    --  -20.30 -24.00-133.00  156
  2  \w    -64.00  -3.00   0.50    5.00    --   22.65 -24.00-133.00  122
  3  \w     16.00 102.00   0.50    5.00    --   22.65  24.00  30.00  172
  4  \w     33.00  62.00   0.50    5.00    --  -20.30  19.00 -60.00   58
  5  \w    -30.00  -2.00   0.50    5.00    --  -20.30  57.00-150.00   56
  6  \w     32.00  68.00   0.50    5.00    --   22.65 -99.00-150.00   72
  7  \w      0.00  64.00   0.50    5.00    --   22.65 -99.00 -90.00  128
  8  \w     17.00  68.00   0.50    5.00    --   22.65 -99.00  60.00  102
  9  \w    -65.00 -20.00   0.50    5.00    --   22.65 -19.00   0.00   90
 10  \w     18.00  68.00   0.50    5.00    --   22.65 -99.00  90.00  100
 11  \w      0.00  60.00   0.50    5.00    --   22.65  57.00   0.00  120
 12  \w      1.00  62.00   0.50    5.00    --   22.65 -99.00 150.00  122
;
_diffrn_measurement_device 'four-circle diffractometer'
_diffrn_measurement_device_type 'ROD, Synergy Custom system, HyPix'
_diffrn_measurement_method '\w scans'
_diffrn_orient_matrix_type 'CrysAlisPro convention (1999,Acta A55,543-557)'
_diffrn_orient_matrix_UB_11 0.0017118000
_diffrn_orient_matrix_UB_12 0.0467399000
_diffrn_orient_matrix_UB_13 0.0221059000
_diffrn_orient_matrix_UB_21 -0.0032776000
_diffrn_orient_matrix_UB_22 0.0465562000
_diffrn_orient_matrix_UB_23 -0.0214349000
_diffrn_orient_matrix_UB_31 -0.0125710000
_diffrn_orient_matrix_UB_32 -0.0055660000
_diffrn_orient_matrix_UB_33 0.0070235000
_diffrn_radiation_monochromator mirror
_diffrn_radiation_probe x-ray
_diffrn_radiation_type 'Mo K\a'
_diffrn_radiation_wavelength 0.71075
_diffrn_reflns_av_R_equivalents 0.0681
_diffrn_reflns_av_unetI/netI 0.0458
_diffrn_reflns_Laue_measured_fraction_full 0.999
_diffrn_reflns_Laue_measured_fraction_max 0.996
_diffrn_reflns_limit_h_max 65
_diffrn_reflns_limit_h_min -74
_diffrn_reflns_limit_k_max 14
_diffrn_reflns_limit_k_min -14
_diffrn_reflns_limit_l_max 31
_diffrn_reflns_limit_l_min -31
_diffrn_reflns_number 84692
_diffrn_reflns_point_group_measured_fraction_full 0.999
_diffrn_reflns_point_group_measured_fraction_max 0.996
_diffrn_reflns_theta_full 25.242
_diffrn_reflns_theta_max 29.351
_diffrn_reflns_theta_min 1.813
_diffrn_source 'Rotating-anode X-ray tube'
_diffrn_source_type 'Rigaku (Mo) X-ray Source'
_exptl_absorpt_coefficient_mu 3.416
_exptl_absorpt_correction_T_max 1.00000
_exptl_absorpt_correction_T_min 0.77322
_exptl_absorpt_correction_type multi-scan
_exptl_absorpt_process_details
;
CrysAlisPro 1.171.41.119a (Rigaku Oxford Diffraction, 2021)
Empirical absorption correction using spherical harmonics,
implemented in SCALE3 ABSPACK scaling algorithm.
;
_exptl_crystal_colour colourless
_exptl_crystal_colour_primary colourless
_exptl_crystal_density_diffrn 1.585
_exptl_crystal_description block
_exptl_crystal_F_000 6236
_exptl_crystal_size_max 0.25
_exptl_crystal_size_mid 0.06
_exptl_crystal_size_min 0.05
_refine_diff_density_max 5.350
_refine_diff_density_min -3.280
_refine_diff_density_rms 0.195
_refine_ls_extinction_method none
_refine_ls_goodness_of_fit_ref 1.039
_refine_ls_hydrogen_treatment mixed
_refine_ls_matrix_type full
_refine_ls_number_parameters 940
_refine_ls_number_reflns 17841
_refine_ls_number_restraints 1027
_refine_ls_restrained_S_all 1.015
_refine_ls_R_factor_all 0.0694
_refine_ls_R_factor_gt 0.0561
_refine_ls_shift/su_max 0.004
_refine_ls_shift/su_mean 0.000
_refine_ls_structure_factor_coef Fsqd
_refine_ls_weighting_details 'w=1/[\s^2^(Fo^2^)+(0.0680P)^2^+137.4773P] where P=(Fo^2^+2Fc^2^)/3'
_refine_ls_weighting_scheme calc
_refine_ls_wR_factor_gt 0.1420
_refine_ls_wR_factor_ref 0.1510
_reflns_Friedel_coverage 0.000
_reflns_number_gt 14138
_reflns_number_total 17841
_reflns_threshold_expression 'I > 2\s(I)'
_cod_data_source_file d2nj02527b2.cif
_cod_data_source_block 2021ncs0560z
_cod_original_formula_sum 'C68.50 H74.75 N6.25 O13 Ta2'
_cod_database_code 7061662
_shelx_shelxl_version_number 2018/3
_chemical_oxdiff_formula 'C68 H74 N6 O3 Ta2'
_chemical_oxdiff_usercomment 'Ta dpg new'
_shelx_space_group_comment
;
The symmetry employed for this shelxl refinement is uniquely defined
by the following loop, which should always be used as a source of
symmetry information in preference to the above space-group names.
They are only intended as comments.
;
_cell_oxdiff_angle_alpha 89.9064(10)
_cell_oxdiff_angle_beta 92.7483(7)
_cell_oxdiff_angle_gamma 89.8417(9)
_cell_oxdiff_length_a 54.1899(4)
_cell_oxdiff_length_b 10.71359(16)
_cell_oxdiff_length_c 22.4837(2)
_cell_oxdiff_measurement_reflns_used 36442
_cell_oxdiff_volume 13038.2(2)
_shelx_estimated_absorpt_t_max 0.848
_shelx_estimated_absorpt_t_min 0.482
_reflns_odcompleteness_completeness 99.95
_reflns_odcompleteness_iscentric 1
_reflns_odcompleteness_theta 28.64
_olex2_refinement_description
;
1. Fixed Uiso
 At 1.2 times of:
  All C(H) groups, All C(H,H) groups, All C(H,H,H,H) groups, All N(H,H) groups
 At 1.5 times of:
  All C(H,H,H) groups
2. Restrained distances
 N3-H3A = N3-H3B
 0.91726 with sigma of 0.02
 H3B-H42
 -1.95 with sigma of 0.02
 H3A-H3B
 1.485961 with sigma of 0.04
 C16-C23 \\sim C16-C23A
 with sigma of 0.02
 C28-C24 \\sim C28A-C24A
 with sigma of 0.04
 C23-C28 \\sim C23A-C28A
 with sigma of 0.02
 C23-C24 \\sim C23A-C24A
 with sigma of 0.02
 C24-C26 \\sim C24A-C26A
 with sigma of 0.04
 C28-C27 \\sim C28A-C27A
 with sigma of 0.02
 C24-C25 \\sim C24A-C25A
 with sigma of 0.02
 C27-C26 \\sim C27A-C26A
 with sigma of 0.02
 C28-C26 \\sim C28A-C26A
 with sigma of 0.04
 C26-C25 \\sim C26A-C25A
 with sigma of 0.02
 C27-C25 \\sim C27A-C25A
 with sigma of 0.04
 C16-C28 \\sim C16-C28A
 with sigma of 0.04
 C16-C24 \\sim C16-C24A
 with sigma of 0.04
 C23-C27 \\sim C23A-C27A
 with sigma of 0.04
 C23-C25 \\sim C23A-C25A
 with sigma of 0.04
 C18-C22 \\sim C18A-C22A
 with sigma of 0.04
 C16-C22 \\sim C16-C22A
 with sigma of 0.04
 C19-C21 \\sim C19A-C21A
 with sigma of 0.04
 C17-C21 \\sim C17A-C21A
 with sigma of 0.04
 C16-C17 \\sim C16-C17A
 with sigma of 0.02
 C17-C18 \\sim C17A-C18A
 with sigma of 0.02
 C17-C22 \\sim C17A-C22A
 with sigma of 0.02
 C16-C18 \\sim C16-C18A
 with sigma of 0.04
 C17-C19 \\sim C17A-C19A
 with sigma of 0.04
 C18-C19 \\sim C18A-C19A
 with sigma of 0.02
 C18-C20 \\sim C18A-C20A
 with sigma of 0.04
 C19-C20 \\sim C19A-C20A
 with sigma of 0.02
 C22-C20 \\sim C22A-C20A
 with sigma of 0.04
 C22-C21 \\sim C22A-C21A
 with sigma of 0.02
 C21-C20 \\sim C21A-C20A
 with sigma of 0.02
 C61-C62A \\sim C61-C62
 with sigma of 0.02
 C63-C64 \\sim C63A-C64A
 with sigma of 0.02
 O13-C64 \\sim O13-C64A
 with sigma of 0.04
 O13-C63 \\sim O13-C63A
 with sigma of 0.02
 C11-C12 \\sim C11-C12A
 with sigma of 0.02
 C12-C13 \\sim C12A-C13A
 with sigma of 0.02
 C11-C13 \\sim C11-C13A
 with sigma of 0.04
 C2-C9 \\sim C2-C9A
 with sigma of 0.02
 C9-C13 \\sim C9A-C13A
 with sigma of 0.04
 C12-C14 \\sim C12A-C14A
 with sigma of 0.04
 C2-C10 \\sim C2-C10A
 with sigma of 0.04
 C2-C14 \\sim C2-C14A
 with sigma of 0.04
 C10-C9 \\sim C10A-C9A
 with sigma of 0.02
 C9-C14 \\sim C9A-C14A
 with sigma of 0.02
 C10-C14 \\sim C10A-C14A
 with sigma of 0.04
 C14-C13 \\sim C14A-C13A
 with sigma of 0.02
 C9-C11 \\sim C9A-C11
 with sigma of 0.04
 C10-C11 \\sim C10A-C11
 with sigma of 0.02
 C57-C58 \\sim C57-C58A
 with sigma of 0.02
 C59-C60 \\sim C59-C60A
 with sigma of 0.02
3. Uiso/Uaniso restraints and constraints
C17 \\sim C18 \\sim C19 \\sim C22 \\sim C21 \\sim C20 \\sim C25A \\sim C24A
\\sim C22A \\sim C21A \\sim C20A \\sim C19A \\sim C18A \\sim C17A \\sim C16
\\sim C23 \\sim C28 \\sim C24 \\sim C27 \\sim C26 \\sim C25 \\sim C23A \\sim
C28A \\sim C27A \\sim C26A: within 2A with sigma of 0.04 and sigma for terminal
atoms of 0.08 within 2A
C64A \\sim C63 \\sim C63A \\sim C64: within 2A with sigma of 0.04 and sigma for
terminal atoms of 0.08 within 2A
C10 \\sim C9 \\sim C11 \\sim C12 \\sim C14 \\sim C13 \\sim C13A \\sim C12A
\\sim C10A \\sim C9A \\sim C14A: within 2A with sigma of 0.04 and sigma for
terminal atoms of 0.08 within 2A
C62 \\sim C62A \\sim C61: within 2A with sigma of 0.04 and sigma for terminal
atoms of 0.08 within 2A
C58A \\sim C57 \\sim C58: within 2A with sigma of 0.04 and sigma for terminal
atoms of 0.08 within 2A
C60A \\sim C60 \\sim C59: within 2A with sigma of 0.04 and sigma for terminal
atoms of 0.08 within 2A
C10 \\sim H10 \\sim C9 \\sim C11 \\sim C12 \\sim C14 \\sim C13 \\sim H13 \\sim
C13A \\sim C12A \\sim C10A \\sim H10A \\sim C9A \\sim C14A: within 2A with
sigma of 0.04 and sigma for terminal atoms of 0.08 within 2A
Uanis(C63A) \\sim Ueq, Uanis(C63) \\sim Ueq, Uanis(C64A) \\sim Ueq, Uanis(C64)
\\sim Ueq: with sigma of 0.1 and sigma for terminal atoms of 0.2
Uanis(C62) = Uanis(C62A)
Uanis(C9A) = Uanis(C9)
Uanis(C10) = Uanis(C10A)
4. Rigid body (RIGU) restrains
 C28, C24, C27, C26, C25, C28A, C27A, C26A, C25A, C24A, C23, C23A, C17, C18,
 C19, C22, C21, C20, C22A, C21A, C20A, C19A, C18A, C17A, C16
 with sigma for 1-2 distances of 0.004 and sigma for 1-3 distances of 0.004
 C63, C63A, C64, C64A
 with sigma for 1-2 distances of 0.004 and sigma for 1-3 distances of 0.004
 C10, C9, C11, C12, C14, C13, C13A, C12A, C10A, C9A, C14A, C2
 with sigma for 1-2 distances of 0.004 and sigma for 1-3 distances of 0.004
 C62, C62A, C61
 with sigma for 1-2 distances of 0.004 and sigma for 1-3 distances of 0.004
 C58, C57, C58A
 with sigma for 1-2 distances of 0.004 and sigma for 1-3 distances of 0.004
 C59, C60A, C60
 with sigma for 1-2 distances of 0.004 and sigma for 1-3 distances of 0.004
5. Others
 Sof(C23A)=Sof(C28A)=Sof(H28A)=Sof(C27A)=Sof(H27A)=Sof(C26A)=Sof(H26A)=
 Sof(C25A)=Sof(H25A)=Sof(C24A)=Sof(H24A)=Sof(C22A)=Sof(H22A)=Sof(C21A)=
 Sof(H21A)=Sof(C20A)=Sof(H20A)=Sof(C19A)=Sof(H19A)=Sof(C18A)=Sof(H18A)=
 Sof(C17A)=1-FVAR(1)
 Sof(C23)=Sof(C28)=Sof(H28)=Sof(C17)=Sof(C18)=Sof(H18)=Sof(C24)=Sof(H24)=
 Sof(C27)=Sof(H27)=Sof(C26)=Sof(H26)=Sof(C25)=Sof(H25)=Sof(C19)=Sof(H19)=
 Sof(C22)=Sof(H22)=Sof(C21)=Sof(H21)=Sof(C20)=Sof(H20)=FVAR(1)
 Sof(H61C)=Sof(H61D)=Sof(C62)=Sof(H62D)=Sof(H62E)=Sof(H62F)=1-FVAR(2)
 Sof(H61A)=Sof(H61B)=Sof(C62A)=Sof(H62A)=Sof(H62B)=Sof(H62C)=FVAR(2)
 Sof(C63A)=Sof(H63C)=Sof(H63D)=Sof(C64A)=Sof(H64D)=Sof(H64E)=Sof(H64F)=1-FVAR(3)
 Sof(C63)=Sof(H63A)=Sof(H63B)=Sof(C64)=Sof(H64A)=Sof(H64B)=Sof(H64C)=FVAR(3)
 Sof(H11A)=Sof(C13A)=Sof(H13A)=Sof(C12A)=Sof(H12A)=Sof(C10A)=Sof(H10A)=
 Sof(C9A)=Sof(C14A)=Sof(H14A)=1-FVAR(4)
 Sof(C10)=Sof(H10)=Sof(C9)=Sof(H11)=Sof(C12)=Sof(H12)=Sof(C14)=Sof(H14)=
 Sof(C13)=Sof(H13)=FVAR(4)
 Sof(H59C)=Sof(H59D)=Sof(C60A)=Sof(H60D)=Sof(H60E)=Sof(H60F)=1-FVAR(5)
 Sof(H59A)=Sof(H59B)=Sof(C60)=Sof(H60A)=Sof(H60B)=Sof(H60C)=FVAR(5)
 Sof(H57C)=Sof(H57D)=Sof(C58A)=Sof(H58D)=Sof(H58E)=Sof(H58F)=1-FVAR(6)
 Sof(H57A)=Sof(H57B)=Sof(C58)=Sof(H58A)=Sof(H58B)=Sof(H58C)=1(DFIX)=FVAR(6)
 1(DFIX)=1.62*FVAR(7)
6.a Secondary CH2 refined with riding coordinates:
 N4(H4A,H4B), N2(H2A,H2B), N1(H1A,H1B), C57(H57A,H57B), C57(H57C,H57D),
 C59(H59A,H59B), C59(H59C,H59D), C61(H61A,H61B), C61(H61C,H61D), C63(H63A,H63B),
  C63A(H63C,H63D)
6.b Me refined with riding coordinates:
 C58(H58A,H58B,H58C), C60(H60A,H60B,H60C), C62A(H62A,H62B,H62C), C64(H64A,H64B,
 H64C), C62(H62D,H62E,H62F), C64A(H64D,H64E,H64F), C60A(H60D,H60E,H60F),
 C58A(H58D,H58E,H58F)
6.c Aromatic/amide H refined with riding coordinates:
 C52(H52), C38(H38), C42(H42), C10(H10), C39(H39), C40(H40), C8(H8), C36(H36),
 C41(H41), C56(H56), C32(H32), C46(H46), C11(H11), C11(H11A), C50(H50), C4(H4),
 C7(H7), C53(H53), C6(H6), C12(H12), C5(H5), C47(H47), C55(H55), C33(H33),
 C14(H14), C35(H35), C49(H49), C28(H28), C34(H34), C54(H54), C48(H48), C18(H18),
  C13(H13), C24(H24), C27(H27), C26(H26), C25(H25), C19(H19), C22(H22),
 C21(H21), C20(H20), C28A(H28A), C27A(H27A), C26A(H26A), C25A(H25A), C24A(H24A),
  C22A(H22A), C21A(H21A), C20A(H20A), C19A(H19A), C18A(H18A), C13A(H13A),
 C12A(H12A), C10A(H10A), C14A(H14A)
;
_smtbx_masks_special_details
;
A solvent mask was calculated and 420 electrons were 
found in a volume of 1212\%A^3^ in 2 voids per unit cell. 
This is consistent with the presence of 
18[C2H3N] per Unit Cell 
which account for 396 electrons 
per unit cell.
;
_smtbx_masks_void_probe_radius 1.2
_smtbx_masks_void_truncation_radius 1.2
_olex2_submission_special_instructions 'No special instructions were received'
_oxdiff_exptl_absorpt_empirical_details
;
Empirical correction (ABSPACK) includes:
- Absorption correction using spherical harmonics
- Frame scaling
- Detector area scaling
;
_oxdiff_exptl_absorpt_empirical_full_max 5.050
_oxdiff_exptl_absorpt_empirical_full_min 0.406

loop_
_space_group_symop_operation_xyz
'x, y, z'
'-x, y, -z+1/2'
'x+1/2, y+1/2, z'
'-x+1/2, y+1/2, -z+1/2'
'-x, -y, -z'
'x, -y, z-1/2'
'-x+1/2, -y+1/2, -z'
'x+1/2, -y+1/2, z-1/2'

loop_
_atom_site_label
_atom_site_type_symbol
_atom_site_fract_x
_atom_site_fract_y
_atom_site_fract_z
_atom_site_U_iso_or_equiv
_atom_site_adp_type
_atom_site_occupancy
_atom_site_site_symmetry_order
_atom_site_calc_flag
_atom_site_refinement_flags_posn
_atom_site_refinement_flags_adp
_atom_site_refinement_flags_occupancy
_atom_site_disorder_assembly
_atom_site_disorder_group
Ta1 Ta 0.35989(2) 0.45963(2) 0.27633(2) 0.02385(7) Uani 1 1 d . . . . .
Ta2 Ta 0.37664(2) 0.53891(2) 0.43724(2) 0.02518(7) Uani 1 1 d . . . . .
O12 O 0.38442(7) 0.7019(4) 0.41129(19) 0.0343(9) Uani 1 1 d . . . . .
O11 O 0.37187(8) 0.2927(4) 0.2739(2) 0.0405(10) Uani 1 1 d . . . . .
O3 O 0.37378(8) 0.4816(4) 0.19170(19) 0.0353(9) Uani 1 1 d . . . . .
O5 O 0.36138(7) 0.6279(4) 0.51037(17) 0.0324(9) Uani 1 1 d . . . . .
O7 O 0.41075(7) 0.4770(4) 0.40670(18) 0.0337(9) Uani 1 1 d . . . . .
O10 O 0.34639(7) 0.6220(4) 0.26636(19) 0.0341(9) Uani 1 1 d . . . . .
O9 O 0.36815(6) 0.4763(4) 0.35895(17) 0.0311(9) Uani 1 1 d . . . . .
O13 O 0.36871(8) 0.3887(4) 0.47621(19) 0.0373(10) Uani 1 1 d D . . . .
O1 O 0.32733(7) 0.4024(5) 0.31545(18) 0.0362(10) Uani 1 1 d . . . . .
O2 O 0.29131(8) 0.3020(5) 0.3162(2) 0.0390(10) Uani 1 1 d . . . . .
O6 O 0.33017(7) 0.6712(5) 0.56702(19) 0.0418(11) Uani 1 1 d . . . . .
O4 O 0.40132(9) 0.5379(5) 0.1261(2) 0.0494(13) Uani 1 1 d . . . . .
O8 O 0.45068(8) 0.5103(6) 0.3978(2) 0.0477(12) Uani 1 1 d . . . . .
N4 N 0.40726(8) 0.5692(5) 0.5100(2) 0.0289(10) Uani 1 1 d . . . . .
H4A H 0.404992 0.645889 0.526269 0.035 Uiso 1 1 calc R U . . .
H4B H 0.405173 0.511772 0.539126 0.035 Uiso 1 1 calc R U . . .
N2 N 0.39848(9) 0.5454(4) 0.2844(2) 0.0278(10) Uani 1 1 d . . . . .
H2A H 0.396983 0.622985 0.300292 0.033 Uiso 1 1 calc R U . . .
H2B H 0.407606 0.499058 0.311278 0.033 Uiso 1 1 calc R U . . .
N3 N 0.33604(8) 0.5892(6) 0.4146(2) 0.0341(11) Uani 1 1 d D . . . .
N1 N 0.33228(8) 0.3846(6) 0.2042(2) 0.0357(12) Uani 1 1 d . . . . .
H1A H 0.332327 0.437505 0.172603 0.043 Uiso 1 1 calc R U . . .
H1B H 0.337950 0.309473 0.191804 0.043 Uiso 1 1 calc R U . . .
C15 C 0.39504(11) 0.5259(6) 0.1773(3) 0.0317(12) Uani 1 1 d . . . . .
C1 C 0.30772(10) 0.3529(6) 0.2898(3) 0.0312(12) Uani 1 1 d . . . . .
C45 C 0.44543(10) 0.6905(6) 0.5002(3) 0.0326(12) Uani 1 1 d . . . . .
C44 C 0.43358(9) 0.5612(6) 0.4920(3) 0.0282(11) Uani 1 1 d . . . . .
C29 C 0.33824(10) 0.6491(6) 0.5187(3) 0.0327(12) Uani 1 1 d . . . . .
C51 C 0.44800(11) 0.4585(5) 0.5260(3) 0.0303(12) Uani 1 1 d . . . . .
C2 C 0.30612(10) 0.3677(6) 0.2207(2) 0.0302(11) Uani 1 1 d D . . . .
C52 C 0.47291(11) 0.4752(6) 0.5435(3) 0.0361(14) Uani 1 1 d . . . . .
H52 H 0.480827 0.552368 0.535998 0.043 Uiso 1 1 calc R U . . .
C37 C 0.29769(10) 0.5689(6) 0.4727(3) 0.0309(12) Uani 1 1 d . . . . .
C38 C 0.27997(10) 0.6225(6) 0.5077(3) 0.0332(12) Uani 1 1 d . . . . .
H38 H 0.282553 0.703707 0.523790 0.040 Uiso 1 1 calc R U . . .
C3 C 0.29145(10) 0.4857(6) 0.2049(3) 0.0286(11) Uani 1 1 d . . . . .
C42 C 0.29333(12) 0.4512(6) 0.4493(3) 0.0371(14) Uani 1 1 d . . . . .
H42 H 0.305221 0.413809 0.425199 0.045 Uiso 1 1 calc DR U . . .
C31 C 0.31351(10) 0.7782(7) 0.4414(3) 0.0400(15) Uani 1 1 d . . . . .
C10 C 0.2745(11) 0.2504(17) 0.153(3) 0.034(3) Uani 0.65(3) 1 d D U P A 1
H10 H 0.265930 0.326609 0.145893 0.041 Uiso 0.65(3) 1 calc R U P A 1
C30 C 0.32100(10) 0.6453(6) 0.4613(3) 0.0310(12) Uani 1 1 d . . . . .
C16 C 0.41293(11) 0.5578(6) 0.2307(3) 0.0334(12) Uani 1 1 d D U . . .
C43 C 0.43237(10) 0.5156(6) 0.4267(3) 0.0327(12) Uani 1 1 d . . . . .
C39 C 0.25848(11) 0.5572(6) 0.5191(3) 0.0351(13) Uani 1 1 d . . . . .
H39 H 0.246549 0.593913 0.543256 0.042 Uiso 1 1 calc R U . . .
C9 C 0.2959(7) 0.2490(16) 0.191(3) 0.035(3) Uani 0.65(3) 1 d D U P A 1
C40 C 0.25435(13) 0.4396(7) 0.4955(3) 0.0414(15) Uani 1 1 d . . . . .
H40 H 0.239650 0.395507 0.503457 0.050 Uiso 1 1 calc R U . . .
C8 C 0.29465(13) 0.5453(6) 0.1506(3) 0.0377(14) Uani 1 1 d . . . . .
H8 H 0.306375 0.513542 0.124412 0.045 Uiso 1 1 calc R U . . .
C36 C 0.30050(13) 0.7908(8) 0.3862(3) 0.0508(19) Uani 1 1 d . . . . .
H36 H 0.296470 0.718663 0.363178 0.061 Uiso 1 1 calc R U . . .
C41 C 0.27164(13) 0.3866(7) 0.4605(3) 0.0412(14) Uani 1 1 d . . . . .
H41 H 0.268831 0.306003 0.443904 0.049 Uiso 1 1 calc R U . . .
C56 C 0.43681(12) 0.3439(6) 0.5359(3) 0.0413(15) Uani 1 1 d . . . . .
H56 H 0.420058 0.330684 0.523003 0.050 Uiso 1 1 calc R U . . .
C32 C 0.31884(13) 0.8844(7) 0.4751(4) 0.0511(18) Uani 1 1 d . . . . .
H32 H 0.327310 0.877171 0.512898 0.061 Uiso 1 1 calc R U . . .
C46 C 0.44668(11) 0.7418(7) 0.5569(3) 0.0424(15) Uani 1 1 d . . . . .
H46 H 0.440598 0.695716 0.589205 0.051 Uiso 1 1 calc R U . . .
C11 C 0.26589(12) 0.1410(7) 0.1259(3) 0.0417(14) Uani 1 1 d D U . . .
H11 H 0.253287 0.144907 0.095132 0.050 Uiso 0.65(3) 1 calc R U P A 1
H11A H 0.249746 0.136484 0.107620 0.050 Uiso 0.35(3) 1 calc R U P A 2
C50 C 0.45432(13) 0.7596(7) 0.4534(4) 0.0476(17) Uani 1 1 d . . . . .
H50 H 0.453369 0.727230 0.414054 0.057 Uiso 1 1 calc R U . . .
C4 C 0.27396(13) 0.5314(7) 0.2418(3) 0.0435(16) Uani 1 1 d . . . . .
H4 H 0.271386 0.491839 0.278820 0.052 Uiso 1 1 calc R U . . .
C7 C 0.28094(13) 0.6504(6) 0.1344(3) 0.0408(14) Uani 1 1 d . . . . .
H7 H 0.283474 0.690843 0.097614 0.049 Uiso 1 1 calc R U . . .
C23 C 0.4321(2) 0.4474(12) 0.2317(9) 0.032(2) Uani 0.624(8) 1 d D U P B 1
C53 C 0.48610(13) 0.3794(8) 0.5718(3) 0.0517(19) Uani 1 1 d . . . . .
H53 H 0.503013 0.390948 0.583631 0.062 Uiso 1 1 calc R U . . .
C6 C 0.26361(12) 0.6960(7) 0.1718(3) 0.0454(16) Uani 1 1 d . . . . .
H6 H 0.254246 0.768212 0.161049 0.055 Uiso 1 1 calc R U . . .
C57 C 0.33862(15) 0.7292(7) 0.2358(4) 0.0541(19) Uani 1 1 d D U . . .
H57A H 0.320403 0.735579 0.236326 0.065 Uiso 0.917(15) 1 calc R U P C 1
H57B H 0.343083 0.722272 0.193723 0.065 Uiso 0.917(15) 1 calc R U P C 1
H57C H 0.339305 0.797830 0.265259 0.065 Uiso 0.083(15) 1 calc R U P C 2
H57D H 0.320927 0.716302 0.224341 0.065 Uiso 0.083(15) 1 calc R U P C 2
C12 C 0.2755(3) 0.0276(11) 0.1435(7) 0.043(3) Uani 0.65(3) 1 d D U P A 1
H12 H 0.268866 -0.047130 0.126389 0.051 Uiso 0.65(3) 1 calc R U P A 1
C5 C 0.26001(14) 0.6367(8) 0.2244(4) 0.056(2) Uani 1 1 d . . . . .
H5 H 0.247824 0.667290 0.249689 0.067 Uiso 1 1 calc R U . . .
C47 C 0.45677(14) 0.8602(8) 0.5672(5) 0.062(2) Uani 1 1 d . . . . .
H47 H 0.457321 0.894256 0.606198 0.075 Uiso 1 1 calc R U . . .
C55 C 0.44999(15) 0.2497(7) 0.5642(4) 0.056(2) Uani 1 1 d . . . . .
H55 H 0.442191 0.171904 0.571131 0.067 Uiso 1 1 calc R U . . .
C33 C 0.31170(16) 1.0018(9) 0.4533(5) 0.070(3) Uani 1 1 d . . . . .
H33 H 0.315369 1.073851 0.476747 0.084 Uiso 1 1 calc R U . . .
C58 C 0.34995(17) 0.8448(7) 0.2623(4) 0.054(2) Uani 0.917(15) 1 d D U P C 1
H58A H 0.344014 0.917692 0.239475 0.081 Uiso 0.917(15) 1 calc R U P C 1
H58B H 0.345303 0.852865 0.303643 0.081 Uiso 0.917(15) 1 calc R U P C 1
H58C H 0.367977 0.839561 0.261050 0.081 Uiso 0.917(15) 1 calc R U P C 1
C14 C 0.3035(3) 0.1298(11) 0.2122(8) 0.043(3) Uani 0.65(3) 1 d D U P A 1
H14 H 0.315026 0.124100 0.245388 0.051 Uiso 0.65(3) 1 calc R U P A 1
C35 C 0.29352(15) 0.9076(10) 0.3652(4) 0.067(3) Uani 1 1 d . . . . .
H35 H 0.284634 0.915223 0.327958 0.080 Uiso 1 1 calc R U . . .
C49 C 0.46467(16) 0.8770(8) 0.4650(5) 0.068(3) Uani 1 1 d . . . . .
H49 H 0.471053 0.923257 0.433166 0.081 Uiso 1 1 calc R U . . .
C59 C 0.37864(19) 0.1997(9) 0.3192(5) 0.081(3) Uani 1 1 d D U . . .
H59A H 0.391204 0.236498 0.347446 0.098 Uiso 0.755(18) 1 calc R U P D 1
H59B H 0.386358 0.127744 0.299705 0.098 Uiso 0.755(18) 1 calc R U P D 1
H59C H 0.376194 0.119877 0.297572 0.098 Uiso 0.245(18) 1 calc R U P D 2
H59D H 0.364789 0.204457 0.346297 0.098 Uiso 0.245(18) 1 calc R U P D 2
C28 C 0.4307(2) 0.3428(11) 0.2668(7) 0.040(3) Uani 0.624(8) 1 d D U P B 1
H28 H 0.417797 0.336079 0.293662 0.048 Uiso 0.624(8) 1 calc R U P B 1
C34 C 0.29950(17) 1.0153(9) 0.3988(5) 0.073(3) Uani 1 1 d . . . . .
H34 H 0.295168 1.095905 0.383999 0.088 Uiso 1 1 calc R U . . .
C54 C 0.47458(15) 0.2668(8) 0.5829(4) 0.061(2) Uani 1 1 d . . . . .
H54 H 0.483438 0.201763 0.603188 0.073 Uiso 1 1 calc R U . . .
C61 C 0.38530(19) 0.8300(8) 0.4196(4) 0.070(2) Uani 1 1 d D U . . .
H61A H 0.368947 0.861095 0.404614 0.084 Uiso 0.528(13) 1 calc R U P E 1
H61B H 0.397321 0.860828 0.391212 0.084 Uiso 0.528(13) 1 calc R U P E 1
H61C H 0.390003 0.847165 0.461827 0.084 Uiso 0.472(13) 1 calc R U P E 2
H61D H 0.368520 0.864417 0.411358 0.084 Uiso 0.472(13) 1 calc R U P E 2
C48 C 0.46587(16) 0.9275(8) 0.5214(5) 0.070(3) Uani 1 1 d . . . . .
H48 H 0.472896 1.007808 0.528339 0.084 Uiso 1 1 calc R U . . .
C17 C 0.4270(2) 0.6825(10) 0.2318(5) 0.043(2) Uani 0.624(8) 1 d D U P B 1
C18 C 0.4173(3) 0.7801(10) 0.1989(7) 0.051(3) Uani 0.624(8) 1 d D U P B 1
H18 H 0.402802 0.769224 0.174065 0.061 Uiso 0.624(8) 1 calc R U P B 1
C60 C 0.3576(2) 0.1531(10) 0.3537(6) 0.066(4) Uani 0.755(18) 1 d D U P D 1
H60A H 0.363699 0.091326 0.382998 0.098 Uiso 0.755(18) 1 calc R U P D 1
H60B H 0.350076 0.223108 0.374229 0.098 Uiso 0.755(18) 1 calc R U P D 1
H60C H 0.345221 0.114151 0.326400 0.098 Uiso 0.755(18) 1 calc R U P D 1
C13 C 0.2945(3) 0.0218(11) 0.1854(8) 0.050(4) Uani 0.65(3) 1 d D U P A 1
H13 H 0.301564 -0.056687 0.196239 0.060 Uiso 0.65(3) 1 calc R U P A 1
C24 C 0.45184(18) 0.4557(12) 0.1932(5) 0.039(2) Uani 0.624(8) 1 d D U P B 1
H24 H 0.453277 0.527488 0.168789 0.047 Uiso 0.624(8) 1 calc R U P B 1
C27 C 0.4481(2) 0.2449(11) 0.2638(6) 0.045(3) Uani 0.624(8) 1 d D U P B 1
H27 H 0.446730 0.172161 0.287549 0.054 Uiso 0.624(8) 1 calc R U P B 1
C63 C 0.3640(2) 0.2925(12) 0.5182(6) 0.052(3) Uani 0.677(19) 1 d D U P F 1
H63A H 0.379076 0.278558 0.543976 0.062 Uiso 0.677(19) 1 calc R U P F 1
H63B H 0.360193 0.213848 0.496555 0.062 Uiso 0.677(19) 1 calc R U P F 1
C26 C 0.4675(2) 0.2571(13) 0.2249(5) 0.043(2) Uani 0.624(8) 1 d D U P B 1
H26 H 0.479479 0.192607 0.222721 0.052 Uiso 0.624(8) 1 calc R U P B 1
C25 C 0.4693(2) 0.3604(15) 0.1904(6) 0.049(3) Uani 0.624(8) 1 d D U P B 1
H25 H 0.482447 0.367832 0.164289 0.059 Uiso 0.624(8) 1 calc R U P B 1
C62A C 0.3907(3) 0.8967(16) 0.4730(7) 0.066(3) Uani 0.528(13) 1 d D U P E 1
H62A H 0.389917 0.986569 0.465011 0.099 Uiso 0.528(13) 1 calc R U P E 1
H62B H 0.378580 0.874896 0.502312 0.099 Uiso 0.528(13) 1 calc R U P E 1
H62C H 0.407303 0.874626 0.488746 0.099 Uiso 0.528(13) 1 calc R U P E 1
C64 C 0.3439(2) 0.3223(13) 0.5548(6) 0.064(4) Uani 0.677(19) 1 d D U P F 1
H64A H 0.341421 0.253687 0.582738 0.095 Uiso 0.677(19) 1 calc R U P F 1
H64B H 0.347712 0.399097 0.577065 0.095 Uiso 0.677(19) 1 calc R U P F 1
H64C H 0.328827 0.334377 0.529636 0.095 Uiso 0.677(19) 1 calc R U P F 1
C19 C 0.4295(3) 0.8983(12) 0.2026(8) 0.067(3) Uani 0.624(8) 1 d D U P B 1
H19 H 0.423018 0.967493 0.180440 0.081 Uiso 0.624(8) 1 calc R U P B 1
C22 C 0.4482(3) 0.6964(11) 0.2701(6) 0.058(3) Uani 0.624(8) 1 d D U P B 1
H22 H 0.453866 0.628535 0.294256 0.069 Uiso 0.624(8) 1 calc R U P B 1
C21 C 0.4607(3) 0.8095(13) 0.2725(7) 0.079(4) Uani 0.624(8) 1 d D U P B 1
H21 H 0.475551 0.818125 0.296209 0.095 Uiso 0.624(8) 1 calc R U P B 1
C20 C 0.4510(3) 0.9114(12) 0.2392(7) 0.075(4) Uani 0.624(8) 1 d D U P B 1
H20 H 0.459168 0.989885 0.241603 0.090 Uiso 0.624(8) 1 calc R U P B 1
C23A C 0.4354(4) 0.478(2) 0.2264(15) 0.039(4) Uani 0.376(8) 1 d D U P B 2
C28A C 0.4349(4) 0.361(2) 0.2501(14) 0.053(5) Uani 0.376(8) 1 d D U P B 2
H28A H 0.420784 0.331735 0.269425 0.064 Uiso 0.376(8) 1 calc R U P B 2
C27A C 0.4557(4) 0.285(2) 0.2452(12) 0.065(5) Uani 0.376(8) 1 d D U P B 2
H27A H 0.456663 0.203958 0.262595 0.078 Uiso 0.376(8) 1 calc R U P B 2
C26A C 0.4749(4) 0.334(3) 0.2134(13) 0.064(6) Uani 0.376(8) 1 d D U P B 2
H26A H 0.488676 0.281486 0.206949 0.077 Uiso 0.376(8) 1 calc R U P B 2
C25A C 0.4753(4) 0.451(2) 0.1913(11) 0.063(5) Uani 0.376(8) 1 d D U P B 2
H25A H 0.489579 0.479655 0.172651 0.075 Uiso 0.376(8) 1 calc R U P B 2
C24A C 0.4550(3) 0.529(2) 0.1956(9) 0.047(4) Uani 0.376(8) 1 d D U P B 2
H24A H 0.454363 0.611026 0.179088 0.056 Uiso 0.376(8) 1 calc R U P B 2
C22A C 0.4287(5) 0.7658(17) 0.2732(9) 0.065(5) Uani 0.376(8) 1 d D U P B 2
H22A H 0.434553 0.718128 0.306534 0.078 Uiso 0.376(8) 1 calc R U P B 2
C21A C 0.4322(6) 0.8937(19) 0.2734(11) 0.084(6) Uani 0.376(8) 1 d D U P B 2
H21A H 0.438362 0.934398 0.308547 0.101 Uiso 0.376(8) 1 calc R U P B 2
C20A C 0.4265(6) 0.964(2) 0.2211(12) 0.085(6) Uani 0.376(8) 1 d D U P B 2
H20A H 0.431120 1.049684 0.218470 0.102 Uiso 0.376(8) 1 calc R U P B 2
C19A C 0.4139(5) 0.9032(16) 0.1732(11) 0.063(5) Uani 0.376(8) 1 d D U P B 2
H19A H 0.408266 0.950390 0.139436 0.075 Uiso 0.376(8) 1 calc R U P B 2
C18A C 0.4093(4) 0.7724(15) 0.1743(10) 0.046(4) Uani 0.376(8) 1 d D U P B 2
H18A H 0.401460 0.732551 0.140795 0.056 Uiso 0.376(8) 1 calc R U P B 2
C17A C 0.4164(4) 0.7037(13) 0.2239(8) 0.039(3) Uani 0.376(8) 1 d D U P B 2
C62 C 0.4024(3) 0.8955(18) 0.3825(9) 0.066(3) Uani 0.472(13) 1 d D U P E 2
H62D H 0.401913 0.985166 0.391056 0.099 Uiso 0.472(13) 1 calc R U P E 2
H62E H 0.419217 0.864060 0.390981 0.099 Uiso 0.472(13) 1 calc R U P E 2
H62F H 0.397694 0.881344 0.340416 0.099 Uiso 0.472(13) 1 calc R U P E 2
C63A C 0.3571(7) 0.351(2) 0.5301(11) 0.066(8) Uani 0.323(19) 1 d D U P F 2
H63C H 0.363863 0.400597 0.564343 0.079 Uiso 0.323(19) 1 calc R U P F 2
H63D H 0.339054 0.365981 0.525959 0.079 Uiso 0.323(19) 1 calc R U P F 2
C64A C 0.3620(8) 0.220(3) 0.5399(16) 0.098(11) Uani 0.323(19) 1 d D U P F 2
H64D H 0.354226 0.193366 0.576222 0.147 Uiso 0.323(19) 1 calc R U P F 2
H64E H 0.355105 0.172311 0.505930 0.147 Uiso 0.323(19) 1 calc R U P F 2
H64F H 0.379830 0.206809 0.544183 0.147 Uiso 0.323(19) 1 calc R U P F 2
C13A C 0.3032(5) 0.0381(19) 0.1612(13) 0.046(5) Uani 0.35(3) 1 d D U P A 2
H13A H 0.313276 -0.034408 0.162620 0.055 Uiso 0.35(3) 1 calc R U P A 2
C12A C 0.2812(5) 0.038(2) 0.1290(15) 0.051(7) Uani 0.35(3) 1 d D U P A 2
H12A H 0.276271 -0.035519 0.107877 0.061 Uiso 0.35(3) 1 calc R U P A 2
C10A C 0.275(2) 0.252(3) 0.151(6) 0.034(3) Uani 0.35(3) 1 d D U P A 2
H10A H 0.267843 0.329312 0.138720 0.041 Uiso 0.35(3) 1 calc R U P A 2
C9A C 0.2947(14) 0.250(3) 0.193(5) 0.035(3) Uani 0.35(3) 1 d D U P A 2
C14A C 0.3106(5) 0.145(2) 0.1920(13) 0.043(5) Uani 0.35(3) 1 d D U P A 2
H14A H 0.326438 0.147653 0.212223 0.052 Uiso 0.35(3) 1 calc R U P A 2
C60A C 0.4009(11) 0.172(8) 0.362(3) 0.19(3) Uani 0.245(18) 1 d D U P D 2
H60D H 0.397443 0.097576 0.385332 0.284 Uiso 0.245(18) 1 calc R U P D 2
H60E H 0.415480 0.157238 0.338727 0.284 Uiso 0.245(18) 1 calc R U P D 2
H60F H 0.403864 0.243383 0.388354 0.284 Uiso 0.245(18) 1 calc R U P D 2
C58A C 0.350(2) 0.778(9) 0.182(3) 0.07(2) Uani 0.083(15) 1 d D U P C 2
H58D H 0.341598 0.854441 0.168282 0.105 Uiso 0.083(15) 1 calc R U P C 2
H58E H 0.367635 0.797748 0.191501 0.105 Uiso 0.083(15) 1 calc R U P C 2
H58F H 0.349082 0.715447 0.150195 0.105 Uiso 0.083(15) 1 calc R U P C 2
H3A H 0.3376(18) 0.646(6) 0.384(3) 0.084 Uiso 1 1 d D U . . .
H3B H 0.3320(12) 0.516(4) 0.397(3) 0.084 Uiso 1 1 d D U . . .

loop_
_atom_site_aniso_label
_atom_site_aniso_U_11
_atom_site_aniso_U_22
_atom_site_aniso_U_33
_atom_site_aniso_U_23
_atom_site_aniso_U_13
_atom_site_aniso_U_12
Ta1 0.02333(11) 0.02785(12) 0.02021(11) -0.00211(8) -0.00062(8) -0.00104(7)
Ta2 0.02084(11) 0.03399(13) 0.02063(12) -0.00072(8) 0.00020(8) -0.00050(8)
O12 0.032(2) 0.038(2) 0.032(2) 0.0025(18) -0.0008(16) 0.0001(17)
O11 0.038(2) 0.028(2) 0.055(3) 0.003(2) -0.006(2) -0.0006(18)
O3 0.034(2) 0.044(3) 0.028(2) -0.0001(18) 0.0002(17) -0.0003(18)
O5 0.0246(18) 0.045(2) 0.028(2) -0.0053(18) 0.0012(15) -0.0006(17)
O7 0.0271(19) 0.049(3) 0.025(2) -0.0073(18) -0.0007(15) 0.0047(17)
O10 0.033(2) 0.026(2) 0.043(2) -0.0104(18) -0.0016(17) 0.0061(16)
O9 0.0191(17) 0.053(3) 0.0209(19) 0.0012(18) -0.0015(14) -0.0046(17)
O13 0.042(2) 0.035(2) 0.034(2) 0.0090(19) 0.0019(18) -0.0123(19)
O1 0.0285(19) 0.055(3) 0.025(2) -0.0013(19) 0.0011(15) -0.0122(19)
O2 0.033(2) 0.047(3) 0.037(2) 0.002(2) -0.0009(17) -0.0104(19)
O6 0.029(2) 0.066(3) 0.031(2) -0.013(2) 0.0022(17) 0.002(2)
O4 0.046(3) 0.078(4) 0.026(2) 0.000(2) 0.008(2) -0.011(2)
O8 0.033(2) 0.074(4) 0.036(3) -0.016(2) 0.0093(19) -0.003(2)
N4 0.021(2) 0.040(3) 0.026(2) -0.001(2) 0.0020(17) 0.0052(18)
N2 0.031(2) 0.030(2) 0.022(2) -0.0055(18) 0.0039(18) -0.0046(18)
N3 0.022(2) 0.060(3) 0.020(2) -0.002(2) -0.0014(17) 0.005(2)
N1 0.023(2) 0.057(3) 0.026(2) -0.013(2) -0.0001(18) 0.003(2)
C15 0.034(3) 0.033(3) 0.028(3) -0.003(2) 0.005(2) 0.001(2)
C1 0.028(3) 0.036(3) 0.030(3) -0.002(2) -0.001(2) -0.004(2)
C45 0.026(3) 0.030(3) 0.041(3) 0.001(2) -0.001(2) 0.007(2)
C44 0.020(2) 0.039(3) 0.026(3) -0.006(2) 0.0005(19) 0.002(2)
C29 0.026(3) 0.040(3) 0.032(3) -0.001(2) 0.002(2) 0.001(2)
C51 0.028(3) 0.032(3) 0.031(3) 0.003(2) 0.003(2) 0.004(2)
C2 0.025(2) 0.040(3) 0.025(3) -0.008(2) 0.0000(19) 0.000(2)
C52 0.029(3) 0.039(4) 0.040(3) 0.005(3) 0.005(2) 0.004(2)
C37 0.028(3) 0.040(3) 0.024(3) 0.004(2) -0.002(2) 0.001(2)
C38 0.030(3) 0.043(3) 0.026(3) 0.004(2) -0.001(2) 0.000(2)
C3 0.028(3) 0.033(3) 0.025(3) -0.007(2) 0.001(2) -0.004(2)
C42 0.041(3) 0.043(4) 0.028(3) 0.004(3) 0.001(2) 0.005(3)
C31 0.025(3) 0.052(4) 0.043(4) 0.018(3) 0.008(2) -0.002(3)
C10 0.036(3) 0.038(3) 0.027(6) 0.000(3) -0.005(4) -0.003(2)
C30 0.023(2) 0.045(3) 0.025(3) 0.000(2) 0.006(2) 0.002(2)
C16 0.037(3) 0.033(3) 0.031(3) -0.006(2) 0.008(2) -0.010(2)
C43 0.028(3) 0.047(4) 0.023(3) -0.008(2) -0.002(2) 0.003(2)
C39 0.026(3) 0.052(4) 0.028(3) 0.005(3) 0.004(2) -0.004(2)
C9 0.036(4) 0.036(3) 0.031(5) -0.008(2) -0.006(4) 0.002(2)
C40 0.042(3) 0.051(4) 0.031(3) 0.011(3) -0.004(3) -0.012(3)
C8 0.044(3) 0.038(3) 0.032(3) -0.002(3) 0.010(3) 0.000(3)
C36 0.042(3) 0.061(5) 0.050(4) 0.023(4) 0.016(3) 0.011(3)
C41 0.053(4) 0.039(4) 0.031(3) 0.002(3) -0.001(3) -0.011(3)
C56 0.035(3) 0.036(3) 0.054(4) -0.002(3) 0.015(3) 0.002(3)
C32 0.037(3) 0.042(4) 0.074(5) 0.002(4) 0.006(3) 0.000(3)
C46 0.034(3) 0.044(4) 0.049(4) -0.013(3) 0.000(3) 0.004(3)
C11 0.046(3) 0.047(3) 0.032(3) -0.005(3) -0.010(2) -0.009(2)
C50 0.045(4) 0.036(4) 0.063(5) 0.010(3) 0.006(3) 0.012(3)
C4 0.048(4) 0.053(4) 0.031(3) 0.002(3) 0.013(3) 0.014(3)
C7 0.055(4) 0.036(3) 0.031(3) 0.001(3) -0.001(3) -0.001(3)
C23 0.021(4) 0.043(5) 0.034(6) -0.007(5) 0.008(4) -0.010(4)
C53 0.035(3) 0.064(5) 0.057(4) 0.014(4) 0.003(3) 0.016(3)
C6 0.041(3) 0.052(4) 0.043(4) -0.002(3) -0.002(3) 0.012(3)
C57 0.064(5) 0.037(4) 0.058(5) 0.002(3) -0.024(4) 0.006(3)
C12 0.055(6) 0.035(5) 0.037(7) -0.009(4) -0.005(5) -0.011(4)
C5 0.053(4) 0.064(5) 0.051(4) 0.006(4) 0.018(3) 0.026(4)
C47 0.047(4) 0.049(5) 0.090(7) -0.036(5) 0.001(4) -0.002(3)
C55 0.065(5) 0.030(3) 0.076(6) 0.007(4) 0.034(4) 0.005(3)
C33 0.049(4) 0.046(4) 0.117(9) 0.021(5) 0.017(5) 0.004(4)
C58 0.065(5) 0.032(4) 0.063(6) 0.005(4) -0.015(4) 0.003(3)
C14 0.045(7) 0.042(4) 0.040(7) -0.005(4) -0.013(5) 0.007(4)
C35 0.050(4) 0.086(7) 0.066(5) 0.045(5) 0.020(4) 0.023(4)
C49 0.067(5) 0.035(4) 0.105(8) 0.014(5) 0.030(5) 0.012(4)
C59 0.079(6) 0.052(5) 0.115(8) 0.044(6) 0.024(5) 0.024(5)
C28 0.035(5) 0.030(5) 0.058(8) -0.002(4) 0.026(5) 0.005(4)
C34 0.057(5) 0.057(5) 0.109(8) 0.050(6) 0.039(5) 0.017(4)
C54 0.056(5) 0.053(5) 0.074(6) 0.020(4) 0.018(4) 0.023(4)
C61 0.087(6) 0.046(5) 0.078(6) -0.008(4) 0.027(5) -0.005(4)
C48 0.056(5) 0.031(4) 0.124(9) -0.016(5) 0.023(5) 0.003(3)
C17 0.051(6) 0.036(4) 0.043(6) -0.003(4) 0.017(5) -0.014(4)
C18 0.060(7) 0.030(5) 0.064(8) -0.013(5) 0.018(5) -0.005(4)
C60 0.084(8) 0.034(5) 0.081(8) 0.021(5) 0.024(6) 0.008(5)
C13 0.057(7) 0.038(5) 0.054(8) -0.008(5) -0.014(6) 0.003(5)
C24 0.031(4) 0.043(6) 0.044(6) 0.009(5) 0.012(4) -0.001(4)
C27 0.042(5) 0.037(5) 0.057(7) 0.002(5) 0.020(5) 0.007(4)
C63 0.052(6) 0.039(7) 0.065(8) 0.029(6) 0.009(5) -0.003(5)
C26 0.035(5) 0.054(6) 0.042(6) -0.008(5) 0.012(4) 0.015(5)
C25 0.044(6) 0.059(7) 0.046(7) 0.002(5) 0.015(5) 0.013(5)
C62A 0.065(7) 0.058(7) 0.076(7) 0.010(5) 0.002(5) 0.003(6)
C64 0.065(8) 0.064(8) 0.063(8) 0.032(6) 0.022(6) 0.016(6)
C19 0.095(8) 0.028(5) 0.081(9) -0.002(6) 0.030(6) -0.011(6)
C22 0.080(7) 0.033(5) 0.060(7) -0.009(5) -0.002(5) -0.025(5)
C21 0.108(10) 0.051(6) 0.078(9) -0.012(6) -0.007(7) -0.044(6)
C20 0.113(9) 0.033(5) 0.082(9) -0.014(5) 0.022(7) -0.029(6)
C23A 0.025(7) 0.058(9) 0.034(10) -0.008(8) 0.002(6) -0.012(6)
C28A 0.035(8) 0.062(9) 0.064(13) 0.002(8) 0.024(8) 0.006(7)
C27A 0.051(9) 0.080(11) 0.066(12) 0.011(10) 0.022(8) 0.019(8)
C26A 0.041(9) 0.089(11) 0.065(13) 0.011(10) 0.019(9) 0.023(9)
C25A 0.040(8) 0.095(12) 0.054(11) 0.010(10) 0.008(8) 0.011(8)
C24A 0.029(6) 0.076(10) 0.035(8) 0.009(8) 0.002(6) -0.004(7)
C22A 0.083(11) 0.050(8) 0.061(9) -0.007(7) -0.005(8) -0.043(8)
C21A 0.110(14) 0.051(8) 0.091(11) -0.014(8) -0.009(11) -0.050(9)
C20A 0.107(15) 0.046(10) 0.102(13) -0.003(8) 0.013(11) -0.034(10)
C19A 0.073(12) 0.037(7) 0.079(11) -0.002(8) 0.019(9) 0.008(8)
C18A 0.055(10) 0.034(6) 0.051(9) -0.008(6) 0.009(7) 0.009(7)
C17A 0.029(8) 0.039(5) 0.049(8) -0.006(5) 0.006(6) -0.016(6)
C62 0.065(7) 0.058(7) 0.076(7) 0.010(5) 0.002(5) 0.003(6)
C63A 0.091(19) 0.055(14) 0.054(15) 0.010(13) 0.015(14) -0.010(14)
C64A 0.15(3) 0.060(15) 0.09(2) 0.022(16) 0.01(2) -0.012(16)
C13A 0.062(10) 0.036(8) 0.038(11) -0.006(7) -0.013(8) 0.005(7)
C12A 0.070(11) 0.041(8) 0.041(13) -0.015(8) -0.018(10) -0.004(7)
C10A 0.036(3) 0.038(3) 0.027(6) 0.000(3) -0.005(4) -0.003(2)
C9A 0.036(4) 0.036(3) 0.031(5) -0.008(2) -0.006(4) 0.002(2)
C14A 0.045(9) 0.045(7) 0.038(11) -0.014(7) -0.012(8) 0.008(6)
C60A 0.16(4) 0.19(6) 0.21(5) 0.03(5) -0.07(4) 0.02(5)
C58A 0.10(4) 0.04(4) 0.07(3) -0.01(2) 0.00(3) 0.00(4)

loop_
_atom_type_symbol
_atom_type_description
_atom_type_scat_dispersion_real
_atom_type_scat_dispersion_imag
_atom_type_scat_source
C C 0.0033 0.0016 'International Tables Vol C Tables 4.2.6.8 and 6.1.1.4'
H H 0.0000 0.0000 'International Tables Vol C Tables 4.2.6.8 and 6.1.1.4'
N N 0.0061 0.0033 'International Tables Vol C Tables 4.2.6.8 and 6.1.1.4'
O O 0.0106 0.0060 'International Tables Vol C Tables 4.2.6.8 and 6.1.1.4'
Ta Ta -0.7052 6.5227 'International Tables Vol C Tables 4.2.6.8 and 6.1.1.4'

loop_
_geom_angle_atom_site_label_1
_geom_angle_atom_site_label_2
_geom_angle_atom_site_label_3
_geom_angle
_geom_angle_site_symmetry_1
_geom_angle_site_symmetry_3
_geom_angle_publ_flag
O11 Ta1 O3 86.67(19) . . ?
O11 Ta1 O1 91.84(19) . . ?
O11 Ta1 N2 93.88(18) . . ?
O11 Ta1 N1 82.1(2) . . ?
O3 Ta1 O1 139.42(16) . . ?
O3 Ta1 N2 70.07(17) . . ?
O3 Ta1 N1 69.38(17) . . ?
O10 Ta1 O11 171.24(19) . . ?
O10 Ta1 O3 86.72(18) . . ?
O10 Ta1 O9 95.79(18) . . ?
O10 Ta1 O1 89.44(19) . . ?
O10 Ta1 N2 89.27(17) . . ?
O10 Ta1 N1 90.16(19) . . ?
O9 Ta1 O11 92.94(19) . . ?
O9 Ta1 O3 143.25(16) . . ?
O9 Ta1 O1 77.33(15) . . ?
O9 Ta1 N2 73.30(16) . . ?
O9 Ta1 N1 146.96(17) . . ?
O1 Ta1 N2 150.30(16) . . ?
O1 Ta1 N1 70.25(16) . . ?
N2 Ta1 N1 139.42(17) . . ?
O12 Ta2 O5 85.73(18) . . ?
O12 Ta2 O7 88.72(18) . . ?
O12 Ta2 O9 94.92(18) . . ?
O12 Ta2 N4 85.74(18) . . ?
O12 Ta2 N3 86.6(2) . . ?
O5 Ta2 O7 141.29(15) . . ?
O5 Ta2 N4 71.13(15) . . ?
O5 Ta2 N3 70.10(16) . . ?
O7 Ta2 N4 70.26(16) . . ?
O7 Ta2 N3 147.74(16) . . ?
O9 Ta2 O5 142.13(15) . . ?
O9 Ta2 O7 76.50(15) . . ?
O9 Ta2 N4 146.73(16) . . ?
O9 Ta2 N3 72.15(17) . . ?
O13 Ta2 O12 170.19(19) . . ?
O13 Ta2 O5 85.17(18) . . ?
O13 Ta2 O7 96.09(19) . . ?
O13 Ta2 O9 94.51(18) . . ?
O13 Ta2 N4 87.84(18) . . ?
O13 Ta2 N3 93.8(2) . . ?
N4 Ta2 N3 140.90(17) . . ?
C61 O12 Ta2 151.4(5) . . ?
C59 O11 Ta1 134.1(6) . . ?
C15 O3 Ta1 128.9(4) . . ?
C29 O5 Ta2 127.7(4) . . ?
C43 O7 Ta2 125.1(4) . . ?
C57 O10 Ta1 156.9(5) . . ?
Ta1 O9 Ta2 164.9(3) . . ?
C63 O13 Ta2 166.2(7) . . ?
C63A O13 Ta2 137.8(11) . . ?
C1 O1 Ta1 128.3(4) . . ?
Ta2 N4 H4A 107.9 . . ?
Ta2 N4 H4B 107.9 . . ?
H4A N4 H4B 107.2 . . ?
C44 N4 Ta2 117.6(3) . . ?
C44 N4 H4A 107.9 . . ?
C44 N4 H4B 107.9 . . ?
Ta1 N2 H2A 107.5 . . ?
Ta1 N2 H2B 107.5 . . ?
H2A N2 H2B 107.0 . . ?
C16 N2 Ta1 119.4(3) . . ?
C16 N2 H2A 107.5 . . ?
C16 N2 H2B 107.5 . . ?
Ta2 N3 H3A 102(6) . . ?
Ta2 N3 H3B 96(5) . . ?
C30 N3 Ta2 119.2(3) . . ?
C30 N3 H3A 109(6) . . ?
C30 N3 H3B 122(2) . . ?
H3A N3 H3B 106(4) . . ?
Ta1 N1 H1A 107.9 . . ?
Ta1 N1 H1B 107.9 . . ?
H1A N1 H1B 107.2 . . ?
C2 N1 Ta1 117.5(3) . . ?
C2 N1 H1A 107.9 . . ?
C2 N1 H1B 107.9 . . ?
O3 C15 C16 114.6(5) . . ?
O4 C15 O3 124.2(6) . . ?
O4 C15 C16 121.1(5) . . ?
O1 C1 C2 114.0(5) . . ?
O2 C1 O1 124.5(5) . . ?
O2 C1 C2 121.5(5) . . ?
C46 C45 C44 118.0(6) . . ?
C46 C45 C50 118.8(6) . . ?
C50 C45 C44 123.2(6) . . ?
N4 C44 C45 108.3(4) . . ?
N4 C44 C51 112.0(5) . . ?
N4 C44 C43 106.0(4) . . ?
C45 C44 C43 113.4(5) . . ?
C51 C44 C45 112.8(4) . . ?
C51 C44 C43 104.2(5) . . ?
O5 C29 C30 115.0(5) . . ?
O6 C29 O5 123.8(5) . . ?
O6 C29 C30 121.3(5) . . ?
C52 C51 C44 120.7(5) . . ?
C56 C51 C44 119.8(5) . . ?
C56 C51 C52 119.3(6) . . ?
N1 C2 C1 104.6(4) . . ?
N1 C2 C3 109.4(5) . . ?
N1 C2 C9 109(2) . . ?
N1 C2 C9A 112(4) . . ?
C3 C2 C1 108.6(5) . . ?
C3 C2 C9 114.4(6) . . ?
C9 C2 C1 111(2) . . ?
C9A C2 C1 109(5) . . ?
C9A C2 C3 113.4(9) . . ?
C51 C52 H52 119.9 . . ?
C53 C52 C51 120.2(6) . . ?
C53 C52 H52 119.9 . . ?
C38 C37 C30 118.0(6) . . ?
C42 C37 C38 118.7(6) . . ?
C42 C37 C30 123.3(5) . . ?
C37 C38 H38 119.9 . . ?
C39 C38 C37 120.1(6) . . ?
C39 C38 H38 119.9 . . ?
C8 C3 C2 119.8(5) . . ?
C4 C3 C2 121.2(6) . . ?
C4 C3 C8 118.8(6) . . ?
C37 C42 H42 119.6 . . ?
C37 C42 C41 120.8(6) . . ?
C41 C42 H42 119.6 . . ?
C36 C31 C30 117.4(7) . . ?
C32 C31 C30 123.5(6) . . ?
C32 C31 C36 119.1(7) . . ?
C9 C10 H10 119.7 . . ?
C11 C10 H10 119.7 . . ?
C11 C10 C9 120.5(11) . . ?
N3 C30 C29 105.6(4) . . ?
N3 C30 C37 112.6(5) . . ?
N3 C30 C31 108.2(5) . . ?
C37 C30 C29 109.9(5) . . ?
C37 C30 C31 109.5(5) . . ?
C31 C30 C29 110.9(5) . . ?
N2 C16 C15 106.2(5) . . ?
N2 C16 C23 107.2(7) . . ?
N2 C16 C17 110.3(6) . . ?
N2 C16 C23A 117.9(11) . . ?
N2 C16 C17A 103.7(8) . . ?
C15 C16 C23 103.6(9) . . ?
C15 C16 C17A 102.5(8) . . ?
C17 C16 C15 119.7(7) . . ?
C17 C16 C23 109.1(8) . . ?
C23A C16 C15 107.8(15) . . ?
C23A C16 C17A 117.3(12) . . ?
O7 C43 C44 115.2(5) . . ?
O8 C43 O7 123.0(5) . . ?
O8 C43 C44 121.7(5) . . ?
C38 C39 H39 119.7 . . ?
C40 C39 C38 120.6(6) . . ?
C40 C39 H39 119.7 . . ?
C10 C9 C2 121.9(9) . . ?
C10 C9 C14 115.7(17) . . ?
C14 C9 C2 120.3(16) . . ?
C39 C40 H40 120.2 . . ?
C41 C40 C39 119.6(6) . . ?
C41 C40 H40 120.2 . . ?
C3 C8 H8 119.6 . . ?
C7 C8 C3 120.9(6) . . ?
C7 C8 H8 119.6 . . ?
C31 C36 H36 119.8 . . ?
C35 C36 C31 120.4(9) . . ?
C35 C36 H36 119.8 . . ?
C42 C41 H41 119.9 . . ?
C40 C41 C42 120.1(6) . . ?
C40 C41 H41 119.9 . . ?
C51 C56 H56 120.0 . . ?
C55 C56 C51 120.0(6) . . ?
C55 C56 H56 120.0 . . ?
C31 C32 H32 120.1 . . ?
C31 C32 C33 119.9(9) . . ?
C33 C32 H32 120.1 . . ?
C45 C46 H46 119.6 . . ?
C45 C46 C47 120.9(8) . . ?
C47 C46 H46 119.6 . . ?
C10 C11 H11 119.9 . . ?
C12 C11 C10 120.3(11) . . ?
C12 C11 H11 119.9 . . ?
C12A C11 H11A 121.3 . . ?
C12A C11 C10A 117(3) . . ?
C10A C11 H11A 121.3 . . ?
C45 C50 H50 120.4 . . ?
C45 C50 C49 119.2(8) . . ?
C49 C50 H50 120.4 . . ?
C3 C4 H4 120.2 . . ?
C3 C4 C5 119.6(6) . . ?
C5 C4 H4 120.2 . . ?
C8 C7 H7 120.1 . . ?
C6 C7 C8 119.9(6) . . ?
C6 C7 H7 120.1 . . ?
C28 C23 C16 124.5(9) . . ?
C28 C23 C24 117.9(9) . . ?
C24 C23 C16 117.6(10) . . ?
C52 C53 H53 120.0 . . ?
C54 C53 C52 120.0(7) . . ?
C54 C53 H53 120.0 . . ?
C7 C6 H6 120.2 . . ?
C5 C6 C7 119.6(7) . . ?
C5 C6 H6 120.2 . . ?
O10 C57 H57A 109.2 . . ?
O10 C57 H57B 109.2 . . ?
O10 C57 H57C 106.2 . . ?
O10 C57 H57D 106.2 . . ?
O10 C57 C58 112.1(6) . . ?
O10 C57 C58A 124(5) . . ?
H57A C57 H57B 107.9 . . ?
H57C C57 H57D 106.4 . . ?
C58 C57 H57A 109.2 . . ?
C58 C57 H57B 109.2 . . ?
C58A C57 H57C 106.2 . . ?
C58A C57 H57D 106.2 . . ?
C11 C12 H12 119.9 . . ?
C13 C12 C11 120.1(10) . . ?
C13 C12 H12 119.9 . . ?
C4 C5 H5 119.4 . . ?
C6 C5 C4 121.2(6) . . ?
C6 C5 H5 119.4 . . ?
C46 C47 H47 119.8 . . ?
C48 C47 C46 120.5(8) . . ?
C48 C47 H47 119.8 . . ?
C56 C55 H55 119.6 . . ?
C56 C55 C54 120.8(7) . . ?
C54 C55 H55 119.6 . . ?
C32 C33 H33 119.3 . . ?
C34 C33 C32 121.4(10) . . ?
C34 C33 H33 119.3 . . ?
C57 C58 H58A 109.5 . . ?
C57 C58 H58B 109.5 . . ?
C57 C58 H58C 109.5 . . ?
H58A C58 H58B 109.5 . . ?
H58A C58 H58C 109.5 . . ?
H58B C58 H58C 109.5 . . ?
C9 C14 H14 119.6 . . ?
C13 C14 C9 120.9(10) . . ?
C13 C14 H14 119.6 . . ?
C36 C35 H35 119.8 . . ?
C36 C35 C34 120.4(9) . . ?
C34 C35 H35 119.8 . . ?
C50 C49 H49 119.1 . . ?
C48 C49 C50 121.8(9) . . ?
C48 C49 H49 119.1 . . ?
O11 C59 H59A 108.6 . . ?
O11 C59 H59B 108.6 . . ?
O11 C59 H59C 102.8 . . ?
O11 C59 H59D 102.8 . . ?
O11 C59 C60 114.7(8) . . ?
O11 C59 C60A 137(4) . . ?
H59A C59 H59B 107.6 . . ?
H59C C59 H59D 105.0 . . ?
C60 C59 H59A 108.6 . . ?
C60 C59 H59B 108.6 . . ?
C60A C59 H59C 102.8 . . ?
C60A C59 H59D 102.8 . . ?
C23 C28 H28 119.3 . . ?
C23 C28 C27 121.5(10) . . ?
C27 C28 H28 119.3 . . ?
C33 C34 C35 118.8(8) . . ?
C33 C34 H34 120.6 . . ?
C35 C34 H34 120.6 . . ?
C53 C54 C55 119.6(7) . . ?
C53 C54 H54 120.2 . . ?
C55 C54 H54 120.2 . . ?
O12 C61 H61A 105.3 . . ?
O12 C61 H61B 105.3 . . ?
O12 C61 H61C 108.6 . . ?
O12 C61 H61D 108.6 . . ?
O12 C61 C62A 128.1(11) . . ?
O12 C61 C62 114.7(11) . . ?
H61A C61 H61B 106.0 . . ?
H61C C61 H61D 107.6 . . ?
C62A C61 H61A 105.3 . . ?
C62A C61 H61B 105.3 . . ?
C62 C61 H61C 108.6 . . ?
C62 C61 H61D 108.6 . . ?
C47 C48 C49 118.9(8) . . ?
C47 C48 H48 120.6 . . ?
C49 C48 H48 120.6 . . ?
C18 C17 C16 118.6(11) . . ?
C18 C17 C22 121.9(10) . . ?
C22 C17 C16 119.3(10) . . ?
C17 C18 H18 120.6 . . ?
C17 C18 C19 118.8(14) . . ?
C19 C18 H18 120.6 . . ?
C59 C60 H60A 109.5 . . ?
C59 C60 H60B 109.5 . . ?
C59 C60 H60C 109.5 . . ?
H60A C60 H60B 109.5 . . ?
H60A C60 H60C 109.5 . . ?
H60B C60 H60C 109.5 . . ?
C12 C13 C14 120.2(11) . . ?
C12 C13 H13 119.9 . . ?
C14 C13 H13 119.9 . . ?
C23 C24 H24 119.5 . . ?
C25 C24 C23 121.1(11) . . ?
C25 C24 H24 119.5 . . ?
C28 C27 H27 120.6 . . ?
C26 C27 C28 118.8(11) . . ?
C26 C27 H27 120.6 . . ?
O13 C63 H63A 109.1 . . ?
O13 C63 H63B 109.1 . . ?
O13 C63 C64 112.6(9) . . ?
H63A C63 H63B 107.8 . . ?
C64 C63 H63A 109.1 . . ?
C64 C63 H63B 109.1 . . ?
C27 C26 H26 119.8 . . ?
C25 C26 C27 120.4(10) . . ?
C25 C26 H26 119.8 . . ?
C24 C25 H25 119.8 . . ?
C26 C25 C24 120.3(11) . . ?
C26 C25 H25 119.8 . . ?
C61 C62A H62A 109.5 . . ?
C61 C62A H62B 109.5 . . ?
C61 C62A H62C 109.5 . . ?
H62A C62A H62B 109.5 . . ?
H62A C62A H62C 109.5 . . ?
H62B C62A H62C 109.5 . . ?
C63 C64 H64A 109.5 . . ?
C63 C64 H64B 109.5 . . ?
C63 C64 H64C 109.5 . . ?
H64A C64 H64B 109.5 . . ?
H64A C64 H64C 109.5 . . ?
H64B C64 H64C 109.5 . . ?
C18 C19 H19 120.3 . . ?
C20 C19 C18 119.4(14) . . ?
C20 C19 H19 120.3 . . ?
C17 C22 H22 120.1 . . ?
C21 C22 C17 119.8(13) . . ?
C21 C22 H22 120.1 . . ?
C22 C21 H21 120.4 . . ?
C22 C21 C20 119.1(14) . . ?
C20 C21 H21 120.4 . . ?
C19 C20 C21 120.8(11) . . ?
C19 C20 H20 119.6 . . ?
C21 C20 H20 119.6 . . ?
C28A C23A C16 117.9(14) . . ?
C28A C23A C24A 125.7(15) . . ?
C24A C23A C16 116.3(14) . . ?
C23A C28A H28A 120.9 . . ?
C23A C28A C27A 118.2(17) . . ?
C27A C28A H28A 120.9 . . ?
C28A C27A H27A 121.8 . . ?
C26A C27A C28A 116.4(18) . . ?
C26A C27A H27A 121.8 . . ?
C27A C26A H26A 117.8 . . ?
C25A C26A C27A 124.4(18) . . ?
C25A C26A H26A 117.8 . . ?
C26A C25A H25A 119.7 . . ?
C26A C25A C24A 120.6(18) . . ?
C24A C25A H25A 119.7 . . ?
C23A C24A H24A 122.8 . . ?
C25A C24A C23A 114.5(17) . . ?
C25A C24A H24A 122.8 . . ?
C21A C22A H22A 119.3 . . ?
C21A C22A C17A 121.5(18) . . ?
C17A C22A H22A 119.3 . . ?
C22A C21A H21A 120.0 . . ?
C22A C21A C20A 120.1(18) . . ?
C20A C21A H21A 120.0 . . ?
C21A C20A H20A 121.2 . . ?
C19A C20A C21A 117.6(17) . . ?
C19A C20A H20A 121.2 . . ?
C20A C19A H19A 119.3 . . ?
C20A C19A C18A 121(2) . . ?
C18A C19A H19A 119.3 . . ?
C19A C18A H18A 120.0 . . ?
C17A C18A C19A 120.0(19) . . ?
C17A C18A H18A 120.0 . . ?
C22A C17A C16 115.9(14) . . ?
C18A C17A C16 125.3(14) . . ?
C18A C17A C22A 118.7(14) . . ?
C61 C62 H62D 109.5 . . ?
C61 C62 H62E 109.5 . . ?
C61 C62 H62F 109.5 . . ?
H62D C62 H62E 109.5 . . ?
H62D C62 H62F 109.5 . . ?
H62E C62 H62F 109.5 . . ?
O13 C63A H63C 110.0 . . ?
O13 C63A H63D 110.0 . . ?
H63C C63A H63D 108.4 . . ?
C64A C63A O13 108(2) . . ?
C64A C63A H63C 110.0 . . ?
C64A C63A H63D 110.0 . . ?
C63A C64A H64D 109.5 . . ?
C63A C64A H64E 109.5 . . ?
C63A C64A H64F 109.5 . . ?
H64D C64A H64E 109.5 . . ?
H64D C64A H64F 109.5 . . ?
H64E C64A H64F 109.5 . . ?
C12A C13A H13A 120.2 . . ?
C12A C13A C14A 119.6(16) . . ?
C14A C13A H13A 120.2 . . ?
C11 C12A H12A 118.9 . . ?
C13A C12A C11 122.1(17) . . ?
C13A C12A H12A 118.9 . . ?
C11 C10A H10A 119.8 . . ?
C11 C10A C9A 120(2) . . ?
C9A C10A H10A 119.8 . . ?
C10A C9A C2 123(2) . . ?
C10A C9A C14A 116(4) . . ?
C14A C9A C2 116(3) . . ?
C13A C14A C9A 120.0(15) . . ?
C13A C14A H14A 120.0 . . ?
C9A C14A H14A 120.0 . . ?
C59 C60A H60D 109.5 . . ?
C59 C60A H60E 109.5 . . ?
C59 C60A H60F 109.5 . . ?
H60D C60A H60E 109.5 . . ?
H60D C60A H60F 109.5 . . ?
H60E C60A H60F 109.5 . . ?
C57 C58A H58D 109.5 . . ?
C57 C58A H58E 109.5 . . ?
C57 C58A H58F 109.5 . . ?
H58D C58A H58E 109.5 . . ?
H58D C58A H58F 109.5 . . ?
H58E C58A H58F 109.5 . . ?

loop_
_geom_bond_atom_site_label_1
_geom_bond_atom_site_label_2
_geom_bond_distance
_geom_bond_site_symmetry_2
_geom_bond_publ_flag
Ta1 O11 1.904(4) . ?
Ta1 O3 2.094(4) . ?
Ta1 O10 1.895(4) . ?
Ta1 O9 1.899(4) . ?
Ta1 O1 2.101(4) . ?
Ta1 N2 2.283(5) . ?
Ta1 N1 2.298(5) . ?
Ta2 O12 1.894(4) . ?
Ta2 O5 2.104(4) . ?
Ta2 O7 2.109(4) . ?
Ta2 O9 1.920(4) . ?
Ta2 O13 1.891(4) . ?
Ta2 N4 2.297(5) . ?
Ta2 N3 2.299(5) . ?
O12 C61 1.385(10) . ?
O11 C59 1.458(9) . ?
O3 C15 1.302(7) . ?
O5 C29 1.297(7) . ?
O7 C43 1.302(7) . ?
O10 C57 1.393(8) . ?
O13 C63 1.430(10) . ?
O13 C63A 1.450(17) . ?
O1 C1 1.298(7) . ?
O2 C1 1.220(7) . ?
O6 C29 1.215(7) . ?
O4 C15 1.223(7) . ?
O8 C43 1.214(7) . ?
N4 H4A 0.9100 . ?
N4 H4B 0.9100 . ?
N4 C44 1.503(7) . ?
N2 H2A 0.9100 . ?
N2 H2B 0.9100 . ?
N2 C16 1.477(7) . ?
N3 C30 1.488(7) . ?
N3 H3A 0.92(2) . ?
N3 H3B 0.91(2) . ?
N1 H1A 0.9100 . ?
N1 H1B 0.9100 . ?
N1 C2 1.493(7) . ?
C15 C16 1.545(9) . ?
C1 C2 1.561(8) . ?
C45 C44 1.533(8) . ?
C45 C46 1.389(9) . ?
C45 C50 1.391(9) . ?
C44 C51 1.532(8) . ?
C44 C43 1.547(8) . ?
C29 C30 1.557(8) . ?
C51 C52 1.400(8) . ?
C51 C56 1.392(9) . ?
C2 C3 1.526(8) . ?
C2 C9 1.529(10) . ?
C2 C9A 1.524(16) . ?
C52 H52 0.9500 . ?
C52 C53 1.388(9) . ?
C37 C38 1.394(8) . ?
C37 C42 1.382(9) . ?
C37 C30 1.537(8) . ?
C38 H38 0.9500 . ?
C38 C39 1.392(8) . ?
C3 C8 1.397(9) . ?
C3 C4 1.380(8) . ?
C42 H42 0.9500 . ?
C42 C41 1.397(9) . ?
C31 C30 1.541(9) . ?
C31 C36 1.403(10) . ?
C31 C32 1.390(11) . ?
C10 H10 0.9500 . ?
C10 C9 1.402(12) . ?
C10 C11 1.392(11) . ?
C16 C23 1.573(11) . ?
C16 C17 1.536(11) . ?
C16 C23A 1.495(15) . ?
C16 C17A 1.582(14) . ?
C39 H39 0.9500 . ?
C39 C40 1.380(10) . ?
C9 C14 1.42(3) . ?
C40 H40 0.9500 . ?
C40 C41 1.375(10) . ?
C8 H8 0.9500 . ?
C8 C7 1.387(9) . ?
C36 H36 0.9500 . ?
C36 C35 1.384(11) . ?
C41 H41 0.9500 . ?
C56 H56 0.9500 . ?
C56 C55 1.375(10) . ?
C32 H32 0.9500 . ?
C32 C33 1.397(12) . ?
C46 H46 0.9500 . ?
C46 C47 1.395(10) . ?
C11 H11 0.9500 . ?
C11 H11A 0.9500 . ?
C11 C12 1.372(13) . ?
C11 C12A 1.380(17) . ?
C11 C10A 1.392(16) . ?
C50 H50 0.9500 . ?
C50 C49 1.396(12) . ?
C4 H4 0.9500 . ?
C4 C5 1.403(10) . ?
C7 H7 0.9500 . ?
C7 C6 1.380(9) . ?
C23 C28 1.374(15) . ?
C23 C24 1.411(13) . ?
C53 H53 0.9500 . ?
C53 C54 1.385(12) . ?
C6 H6 0.9500 . ?
C6 C5 1.365(10) . ?
C57 H57A 0.9900 . ?
C57 H57B 0.9900 . ?
C57 H57C 0.9900 . ?
C57 H57D 0.9900 . ?
C57 C58 1.493(11) . ?
C57 C58A 1.49(2) . ?
C12 H12 0.9500 . ?
C12 C13 1.366(14) . ?
C5 H5 0.9500 . ?
C47 H47 0.9500 . ?
C47 C48 1.369(14) . ?
C55 H55 0.9500 . ?
C55 C54 1.390(12) . ?
C33 H33 0.9500 . ?
C33 C34 1.373(15) . ?
C58 H58A 0.9800 . ?
C58 H58B 0.9800 . ?
C58 H58C 0.9800 . ?
C14 H14 0.9500 . ?
C14 C13 1.383(13) . ?
C35 H35 0.9500 . ?
C35 C34 1.408(15) . ?
C49 H49 0.9500 . ?
C49 C48 1.377(14) . ?
C59 H59A 0.9900 . ?
C59 H59B 0.9900 . ?
C59 H59C 0.9900 . ?
C59 H59D 0.9900 . ?
C59 C60 1.495(14) . ?
C59 C60A 1.53(2) . ?
C28 H28 0.9500 . ?
C28 C27 1.414(12) . ?
C34 H34 0.9500 . ?
C54 H54 0.9500 . ?
C61 H61A 0.9900 . ?
C61 H61B 0.9900 . ?
C61 H61C 0.9900 . ?
C61 H61D 0.9900 . ?
C61 C62A 1.417(16) . ?
C61 C62 1.458(17) . ?
C48 H48 0.9500 . ?
C17 C18 1.369(17) . ?
C17 C22 1.411(16) . ?
C18 H18 0.9500 . ?
C18 C19 1.428(16) . ?
C60 H60A 0.9800 . ?
C60 H60B 0.9800 . ?
C60 H60C 0.9800 . ?
C13 H13 0.9500 . ?
C24 H24 0.9500 . ?
C24 C25 1.394(16) . ?
C27 H27 0.9500 . ?
C27 C26 1.405(15) . ?
C63 H63A 0.9900 . ?
C63 H63B 0.9900 . ?
C63 C64 1.431(15) . ?
C26 H26 0.9500 . ?
C26 C25 1.36(2) . ?
C25 H25 0.9500 . ?
C62A H62A 0.9800 . ?
C62A H62B 0.9800 . ?
C62A H62C 0.9800 . ?
C64 H64A 0.9800 . ?
C64 H64B 0.9800 . ?
C64 H64C 0.9800 . ?
C19 H19 0.9500 . ?
C19 C20 1.40(2) . ?
C22 H22 0.9500 . ?
C22 C21 1.387(15) . ?
C21 H21 0.9500 . ?
C21 C20 1.41(2) . ?
C20 H20 0.9500 . ?
C23A C28A 1.363(19) . ?
C23A C24A 1.405(18) . ?
C28A H28A 0.9500 . ?
C28A C27A 1.400(17) . ?
C27A H27A 0.9500 . ?
C27A C26A 1.39(2) . ?
C26A H26A 0.9500 . ?
C26A C25A 1.34(2) . ?
C25A H25A 0.9500 . ?
C25A C24A 1.40(2) . ?
C24A H24A 0.9500 . ?
C22A H22A 0.9500 . ?
C22A C21A 1.383(19) . ?
C22A C17A 1.429(19) . ?
C21A H21A 0.9500 . ?
C21A C20A 1.42(3) . ?
C20A H20A 0.9500 . ?
C20A C19A 1.41(3) . ?
C19A H19A 0.9500 . ?
C19A C18A 1.422(19) . ?
C18A H18A 0.9500 . ?
C18A C17A 1.38(2) . ?
C62 H62D 0.9800 . ?
C62 H62E 0.9800 . ?
C62 H62F 0.9800 . ?
C63A H63C 0.9900 . ?
C63A H63D 0.9900 . ?
C63A C64A 1.44(2) . ?
C64A H64D 0.9800 . ?
C64A H64E 0.9800 . ?
C64A H64F 0.9800 . ?
C13A H13A 0.9500 . ?
C13A C12A 1.365(18) . ?
C13A C14A 1.386(17) . ?
C12A H12A 0.9500 . ?
C10A H10A 0.9500 . ?
C10A C9A 1.400(18) . ?
C9A C14A 1.42(3) . ?
C14A H14A 0.9500 . ?
C60A H60D 0.9800 . ?
C60A H60E 0.9800 . ?
C60A H60F 0.9800 . ?
C58A H58D 0.9800 . ?
C58A H58E 0.9800 . ?
C58A H58F 0.9800 . ?

loop_
_geom_torsion_atom_site_label_1
_geom_torsion_atom_site_label_2
_geom_torsion_atom_site_label_3
_geom_torsion_atom_site_label_4
_geom_torsion
_geom_torsion_site_symmetry_1
_geom_torsion_site_symmetry_2
_geom_torsion_site_symmetry_3
_geom_torsion_site_symmetry_4
_geom_torsion_publ_flag
Ta1 O11 C59 C60 66.4(13) . . . . ?
Ta1 O11 C59 C60A -80(5) . . . . ?
Ta1 O3 C15 O4 -178.2(5) . . . . ?
Ta1 O3 C15 C16 4.6(8) . . . . ?
Ta1 O10 C57 C58 -126.8(10) . . . . ?
Ta1 O10 C57 C58A -32(6) . . . . ?
Ta1 O1 C1 O2 166.5(5) . . . . ?
Ta1 O1 C1 C2 -15.6(8) . . . . ?
Ta1 N2 C16 C15 9.5(6) . . . . ?
Ta1 N2 C16 C23 -100.8(8) . . . . ?
Ta1 N2 C16 C17 140.6(7) . . . . ?
Ta1 N2 C16 C23A -111.4(16) . . . . ?
Ta1 N2 C16 C17A 117.1(8) . . . . ?
Ta1 N1 C2 C1 -23.7(6) . . . . ?
Ta1 N1 C2 C3 92.5(5) . . . . ?
Ta1 N1 C2 C9 -142.1(18) . . . . ?
Ta1 N1 C2 C9A -141(3) . . . . ?
Ta2 O12 C61 C62A 37(2) . . . . ?
Ta2 O12 C61 C62 160.4(10) . . . . ?
Ta2 O5 C29 O6 160.5(5) . . . . ?
Ta2 O5 C29 C30 -19.9(8) . . . . ?
Ta2 O7 C43 O8 -156.2(6) . . . . ?
Ta2 O7 C43 C44 27.7(8) . . . . ?
Ta2 O13 C63 C64 63(3) . . . . ?
Ta2 O13 C63A C64A -167.1(19) . . . . ?
Ta2 N4 C44 C45 114.7(4) . . . . ?
Ta2 N4 C44 C51 -120.3(4) . . . . ?
Ta2 N4 C44 C43 -7.3(6) . . . . ?
Ta2 N3 C30 C29 -2.7(6) . . . . ?
Ta2 N3 C30 C37 -122.8(4) . . . . ?
Ta2 N3 C30 C31 116.1(5) . . . . ?
O11 Ta1 O9 Ta2 155.9(8) . . . . ?
O3 Ta1 O10 C57 16.1(11) . . . . ?
O3 Ta1 O9 Ta2 67.6(9) . . . . ?
O3 C15 C16 N2 -8.6(7) . . . . ?
O3 C15 C16 C23 104.2(7) . . . . ?
O3 C15 C16 C17 -134.1(8) . . . . ?
O3 C15 C16 C23A 118.5(9) . . . . ?
O3 C15 C16 C17A -117.1(9) . . . . ?
O5 Ta2 O12 C61 4.7(12) . . . . ?
O5 Ta2 O13 C63 -33(2) . . . . ?
O5 Ta2 O13 C63A 1(2) . . . . ?
O5 C29 C30 N3 12.5(7) . . . . ?
O5 C29 C30 C37 134.3(6) . . . . ?
O5 C29 C30 C31 -104.5(6) . . . . ?
O7 Ta2 O12 C61 -136.9(12) . . . . ?
O7 Ta2 O13 C63 108(2) . . . . ?
O7 Ta2 O13 C63A 142(2) . . . . ?
O10 Ta1 O9 Ta2 -24.7(8) . . . . ?
O9 Ta1 O10 C57 159.3(11) . . . . ?
O9 Ta2 O12 C61 146.7(12) . . . . ?
O9 Ta2 O13 C63 -175(2) . . . . ?
O9 Ta2 O13 C63A -141(2) . . . . ?
O1 Ta1 O10 C57 -123.5(11) . . . . ?
O1 Ta1 O9 Ta2 -112.8(8) . . . . ?
O1 C1 C2 N1 24.0(7) . . . . ?
O1 C1 C2 C3 -92.7(6) . . . . ?
O1 C1 C2 C9 140.9(16) . . . . ?
O1 C1 C2 C9A 143(3) . . . . ?
O2 C1 C2 N1 -158.1(6) . . . . ?
O2 C1 C2 C3 85.2(7) . . . . ?
O2 C1 C2 C9 -41.2(17) . . . . ?
O2 C1 C2 C9A -39(3) . . . . ?
O6 C29 C30 N3 -167.9(6) . . . . ?
O6 C29 C30 C37 -46.1(8) . . . . ?
O6 C29 C30 C31 75.1(7) . . . . ?
O4 C15 C16 N2 174.1(6) . . . . ?
O4 C15 C16 C23 -73.1(8) . . . . ?
O4 C15 C16 C17 48.6(10) . . . . ?
O4 C15 C16 C23A -58.7(11) . . . . ?
O4 C15 C16 C17A 65.6(10) . . . . ?
N4 Ta2 O12 C61 -66.6(12) . . . . ?
N4 Ta2 O13 C63 38(2) . . . . ?
N4 Ta2 O13 C63A 73(2) . . . . ?
N4 C44 C51 C52 -143.5(6) . . . . ?
N4 C44 C51 C56 41.2(7) . . . . ?
N4 C44 C43 O7 -10.4(7) . . . . ?
N4 C44 C43 O8 173.4(6) . . . . ?
N2 Ta1 O10 C57 86.2(11) . . . . ?
N2 Ta1 O9 Ta2 62.8(8) . . . . ?
N2 C16 C23 C28 16(2) . . . . ?
N2 C16 C23 C24 -165.1(13) . . . . ?
N2 C16 C17 C18 -99.9(11) . . . . ?
N2 C16 C17 C22 75.0(13) . . . . ?
N2 C16 C23A C28A 35(4) . . . . ?
N2 C16 C23A C24A -148(2) . . . . ?
N2 C16 C17A C22A 58.9(18) . . . . ?
N2 C16 C17A C18A -123.5(18) . . . . ?
N3 Ta2 O12 C61 75.0(12) . . . . ?
N3 Ta2 O13 C63 -103(2) . . . . ?
N3 Ta2 O13 C63A -68(2) . . . . ?
N1 Ta1 O10 C57 -53.3(11) . . . . ?
N1 Ta1 O9 Ta2 -124.0(8) . . . . ?
N1 C2 C3 C8 43.2(7) . . . . ?
N1 C2 C3 C4 -140.5(6) . . . . ?
N1 C2 C9 C10 -124(6) . . . . ?
N1 C2 C9 C14 73(6) . . . . ?
N1 C2 C9A C10A -115(11) . . . . ?
N1 C2 C9A C14A 39(10) . . . . ?
C15 C16 C23 C28 -96.0(18) . . . . ?
C15 C16 C23 C24 82.9(15) . . . . ?
C15 C16 C17 C18 23.7(14) . . . . ?
C15 C16 C17 C22 -161.4(10) . . . . ?
C15 C16 C23A C28A -85(3) . . . . ?
C15 C16 C23A C24A 92(3) . . . . ?
C15 C16 C17A C22A 169.3(16) . . . . ?
C15 C16 C17A C18A -13(2) . . . . ?
C1 C2 C3 C8 156.8(5) . . . . ?
C1 C2 C3 C4 -26.9(7) . . . . ?
C1 C2 C9 C10 122(6) . . . . ?
C1 C2 C9 C14 -41(6) . . . . ?
C1 C2 C9A C10A 130(12) . . . . ?
C1 C2 C9A C14A -76(9) . . . . ?
C45 C44 C51 C52 -21.0(8) . . . . ?
C45 C44 C51 C56 163.7(5) . . . . ?
C45 C44 C43 O7 -129.1(6) . . . . ?
C45 C44 C43 O8 54.7(8) . . . . ?
C45 C46 C47 C48 -0.7(11) . . . . ?
C45 C50 C49 C48 -1.3(12) . . . . ?
C44 C45 C46 C47 -178.6(6) . . . . ?
C44 C45 C50 C49 179.5(6) . . . . ?
C44 C51 C52 C53 -177.0(6) . . . . ?
C44 C51 C56 C55 177.4(6) . . . . ?
C51 C44 C43 O7 107.9(6) . . . . ?
C51 C44 C43 O8 -68.3(8) . . . . ?
C51 C52 C53 C54 -0.1(11) . . . . ?
C51 C56 C55 C54 -0.6(11) . . . . ?
C2 C3 C8 C7 177.9(6) . . . . ?
C2 C3 C4 C5 -176.9(7) . . . . ?
C2 C9 C14 C13 -180(3) . . . . ?
C2 C9A C14A C13A -172(5) . . . . ?
C52 C51 C56 C55 2.0(10) . . . . ?
C52 C53 C54 C55 1.6(12) . . . . ?
C37 C38 C39 C40 -0.6(9) . . . . ?
C37 C42 C41 C40 -0.4(10) . . . . ?
C38 C37 C42 C41 -0.3(9) . . . . ?
C38 C37 C30 N3 -169.0(5) . . . . ?
C38 C37 C30 C29 73.5(7) . . . . ?
C38 C37 C30 C31 -48.6(7) . . . . ?
C38 C39 C40 C41 0.0(10) . . . . ?
C3 C2 C9 C10 -1(8) . . . . ?
C3 C2 C9 C14 -164(4) . . . . ?
C3 C2 C9A C10A 9(14) . . . . ?
C3 C2 C9A C14A 163(6) . . . . ?
C3 C8 C7 C6 -1.0(10) . . . . ?
C3 C4 C5 C6 -0.8(13) . . . . ?
C42 C37 C38 C39 0.8(9) . . . . ?
C42 C37 C30 N3 9.9(8) . . . . ?
C42 C37 C30 C29 -107.6(6) . . . . ?
C42 C37 C30 C31 130.3(6) . . . . ?
C31 C36 C35 C34 0.3(11) . . . . ?
C31 C32 C33 C34 -0.2(12) . . . . ?
C10 C9 C14 C13 16(7) . . . . ?
C10 C11 C12 C13 -4(5) . . . . ?
C30 C37 C38 C39 179.7(5) . . . . ?
C30 C37 C42 C41 -179.2(6) . . . . ?
C30 C31 C36 C35 -179.1(6) . . . . ?
C30 C31 C32 C33 179.1(6) . . . . ?
C16 C23 C28 C27 177.5(15) . . . . ?
C16 C23 C24 C25 -178.4(13) . . . . ?
C16 C17 C18 C19 176.2(11) . . . . ?
C16 C17 C22 C21 -178.6(12) . . . . ?
C16 C23A C28A C27A 179(3) . . . . ?
C16 C23A C24A C25A -178(2) . . . . ?
C43 C44 C51 C52 102.4(6) . . . . ?
C43 C44 C51 C56 -72.9(7) . . . . ?
C39 C40 C41 C42 0.5(10) . . . . ?
C9 C2 C3 C8 -79(3) . . . . ?
C9 C2 C3 C4 97(3) . . . . ?
C9 C10 C11 C12 11(10) . . . . ?
C9 C14 C13 C12 -9(4) . . . . ?
C8 C3 C4 C5 -0.5(10) . . . . ?
C8 C7 C6 C5 -0.4(11) . . . . ?
C36 C31 C30 N3 56.9(7) . . . . ?
C36 C31 C30 C29 172.3(5) . . . . ?
C36 C31 C30 C37 -66.2(7) . . . . ?
C36 C31 C32 C33 -1.4(10) . . . . ?
C36 C35 C34 C33 -1.9(12) . . . . ?
C56 C51 C52 C53 -1.7(10) . . . . ?
C56 C55 C54 C53 -1.3(13) . . . . ?
C32 C31 C30 N3 -123.6(6) . . . . ?
C32 C31 C30 C29 -8.2(8) . . . . ?
C32 C31 C30 C37 113.3(6) . . . . ?
C32 C31 C36 C35 1.3(10) . . . . ?
C32 C33 C34 C35 1.8(12) . . . . ?
C46 C45 C44 N4 60.6(6) . . . . ?
C46 C45 C44 C51 -63.9(7) . . . . ?
C46 C45 C44 C43 178.0(5) . . . . ?
C46 C45 C50 C49 1.3(9) . . . . ?
C46 C47 C48 C49 0.6(13) . . . . ?
C11 C10 C9 C2 179(6) . . . . ?
C11 C10 C9 C14 -17(10) . . . . ?
C11 C12 C13 C14 3(2) . . . . ?
C11 C10A C9A C2 178(11) . . . . ?
C11 C10A C9A C14A 25(19) . . . . ?
C50 C45 C44 N4 -117.7(6) . . . . ?
C50 C45 C44 C51 117.8(6) . . . . ?
C50 C45 C44 C43 -0.3(7) . . . . ?
C50 C45 C46 C47 -0.3(9) . . . . ?
C50 C49 C48 C47 0.4(13) . . . . ?
C4 C3 C8 C7 1.4(10) . . . . ?
C7 C6 C5 C4 1.3(13) . . . . ?
C23 C16 C17 C18 142.6(13) . . . . ?
C23 C16 C17 C22 -42.5(15) . . . . ?
C23 C28 C27 C26 2(2) . . . . ?
C23 C24 C25 C26 0(2) . . . . ?
C28 C23 C24 C25 1(2) . . . . ?
C28 C27 C26 C25 -1(2) . . . . ?
C17 C16 C23 C28 135.4(16) . . . . ?
C17 C16 C23 C24 -45.7(18) . . . . ?
C17 C18 C19 C20 1(2) . . . . ?
C17 C22 C21 C20 4(2) . . . . ?
C18 C17 C22 C21 -4(2) . . . . ?
C18 C19 C20 C21 0(2) . . . . ?
C24 C23 C28 C27 -1(3) . . . . ?
C27 C26 C25 C24 0(2) . . . . ?
C22 C17 C18 C19 1(2) . . . . ?
C22 C21 C20 C19 -2(3) . . . . ?
C23A C16 C17A C22A -73(2) . . . . ?
C23A C16 C17A C18A 105(2) . . . . ?
C23A C28A C27A C26A -3(5) . . . . ?
C28A C23A C24A C25A -1(5) . . . . ?
C28A C27A C26A C25A 5(5) . . . . ?
C27A C26A C25A C24A -5(5) . . . . ?
C26A C25A C24A C23A 3(4) . . . . ?
C24A C23A C28A C27A 2(5) . . . . ?
C22A C21A C20A C19A 10(5) . . . . ?
C21A C22A C17A C16 -178(2) . . . . ?
C21A C22A C17A C18A 4(4) . . . . ?
C21A C20A C19A C18A -7(4) . . . . ?
C20A C19A C18A C17A 3(4) . . . . ?
C19A C18A C17A C16 -178.8(18) . . . . ?
C19A C18A C17A C22A -1(3) . . . . ?
C17A C16 C23A C28A 160(3) . . . . ?
C17A C16 C23A C24A -23(3) . . . . ?
C17A C22A C21A C20A -8(5) . . . . ?
C12A C11 C10A C9A -21(17) . . . . ?
C12A C13A C14A C9A 5(7) . . . . ?
C10A C11 C12A C13A 8(9) . . . . ?
C10A C9A C14A C13A -16(13) . . . . ?
C9A C2 C3 C8 -82(6) . . . . ?
C9A C2 C3 C4 94(6) . . . . ?
C14A C13A C12A C11 0(5) . . . . ?

loop_
_smtbx_masks_void_nr
_smtbx_masks_void_average_x
_smtbx_masks_void_average_y
_smtbx_masks_void_average_z
_smtbx_masks_void_volume
_smtbx_masks_void_count_electrons
_smtbx_masks_void_content
1 0.000 0.351 0.750 168.5 72.6 '3 MeCN'
2 0.000 0.649 0.250 168.5 72.5 '3 MeCN'
3 0.122 0.357 0.866 66.7 15.7 '0.75 MeCN'
4 0.122 0.643 0.366 66.7 15.6 '0.75 MeCN'
5 0.378 0.143 0.134 66.7 16.1 '0.75 MeCN'
6 0.378 -0.143 0.634 66.7 16.2 '0.75 MeCN'
7 0.500 0.149 0.250 168.5 72.5 '3 MeCN'
8 0.500 0.851 0.750 168.5 72.6 '3 MeCN'
9 0.622 0.143 0.366 66.7 15.6 '0.75 MeCN'
10 0.622 0.857 0.866 66.7 15.7 '0.75 MeCN'
11 0.878 0.357 0.634 66.7 16.2 '0.75 MeCN'
12 0.878 0.643 0.134 66.7 16.1 '0.75 MeCN'
